data_4327322
loop_
_publ_author_name
'Nicole E. Chakov'
'Lev N. Zakharov'
'Arnold L. Rheingold'
'Khalil A. Abboud'
'George Christou'

_publ_section_title
;
 New Polynuclear Manganese Clusters from the Use of the Hydrophobic
 Carboxylate Ligand 2,2-Dimethylbutyrate
;
_journal_name_full 'Inorganic Chemistry'
_journal_page_first 4555
_journal_page_last 4567
_journal_paper_doi 10.1021/ic050201+
_journal_volume 44
_journal_year 2005
_chemical_formula_sum 'C102 H194 Mn12 N2 O48'
_chemical_formula_weight 2875.87
_chemical_name_systematic
; 
 ? 
;
_space_group_IT_number 2
_symmetry_cell_setting triclinic
_symmetry_space_group_name_Hall '-P 1'
_symmetry_space_group_name_H-M 'P -1'
_atom_sites_solution_hydrogens geom
_atom_sites_solution_primary direct
_atom_sites_solution_secondary difmap
_audit_creation_method SHELXL-97
_cell_angle_alpha 83.524(3)
_cell_angle_beta 74.242(3)
_cell_angle_gamma 70.340(3)
_cell_formula_units_Z 2
_cell_length_a 16.285(3)
_cell_length_b 16.556(3)
_cell_length_c 27.839(5)
_cell_measurement_reflns_used 194
_cell_measurement_temperature 173(2)
_cell_measurement_theta_max 28.0
_cell_measurement_theta_min 2.0
_cell_volume 6801(2)
_computing_cell_refinement 'Bruker SMART & SAINT (Bruker 1998)'
_computing_data_collection 'Bruker SMART (Bruker 1998)'
_computing_data_reduction 'Bruker SHELXTL (Bruker 2000)'
_computing_molecular_graphics 'Bruker SHELXTL'
_computing_publication_material 'Bruker SHELXTL'
_computing_structure_refinement 'Bruker SHELXTL'
_computing_structure_solution 'Bruker SHELXTL'
_diffrn_ambient_temperature 173(2)
_diffrn_measured_fraction_theta_full 0.990
_diffrn_measured_fraction_theta_max 0.990
_diffrn_measurement_device_type 'SMART CCD area detector'
_diffrn_measurement_method '\w scans'
_diffrn_radiation_monochromator graphite
_diffrn_radiation_source 'normal-focus sealed tube'
_diffrn_radiation_type MoK\a
_diffrn_radiation_wavelength 0.71073
_diffrn_reflns_av_R_equivalents 0.0580
_diffrn_reflns_av_sigmaI/netI 0.0748
_diffrn_reflns_limit_h_max 19
_diffrn_reflns_limit_h_min -19
_diffrn_reflns_limit_k_max 19
_diffrn_reflns_limit_k_min -19
_diffrn_reflns_limit_l_max 33
_diffrn_reflns_limit_l_min -32
_diffrn_reflns_number 50563
_diffrn_reflns_theta_full 25.00
_diffrn_reflns_theta_max 25.00
_diffrn_reflns_theta_min 0.76
_diffrn_standards_decay_% 0
_diffrn_standards_number 0
_exptl_absorpt_coefficient_mu 1.151
_exptl_absorpt_correction_T_max 0.9223
_exptl_absorpt_correction_T_min 0.7426
_exptl_absorpt_correction_type integration
_exptl_absorpt_process_details 'based on measured indexed crystal faces, SHELXTL (Bruker 1998)'
_exptl_crystal_colour brown
_exptl_crystal_density_diffrn 1.404
_exptl_crystal_density_meas 0
_exptl_crystal_description flat
_exptl_crystal_F_000 3008
_exptl_crystal_size_max 0.24
_exptl_crystal_size_mid 0.20
_exptl_crystal_size_min 0.08
_refine_diff_density_max 0.846
_refine_diff_density_min -0.643
_refine_diff_density_rms 0.101
_refine_ls_extinction_method none
_refine_ls_goodness_of_fit_ref 1.056
_refine_ls_hydrogen_treatment mixed
_refine_ls_matrix_type full
_refine_ls_number_parameters 1556
_refine_ls_number_reflns 23746
_refine_ls_number_restraints 896
_refine_ls_restrained_S_all 1.048
_refine_ls_R_factor_all 0.1226
_refine_ls_R_factor_gt 0.0836
_refine_ls_shift/su_max 0.002
_refine_ls_shift/su_mean 0.000
_refine_ls_structure_factor_coef Fsqd
_refine_ls_weighting_details 'calc w=1/[\s^2^(Fo^2^)+(0.0743P)^2^+33.8736P] where P=(Fo^2^+2Fc^2^)/3'
_refine_ls_weighting_scheme calc
_refine_ls_wR_factor_gt 0.1993
_refine_ls_wR_factor_ref 0.2169
_reflns_number_gt 15188
_reflns_number_total 23746
_reflns_threshold_expression >2sigma(I)
_cod_data_source_file ic0502012Bsi20050207_102952_1.cif
_cod_data_source_block nc19
_cod_database_code 4327322

loop_
_symmetry_equiv_pos_as_xyz
'x, y, z'
'-x, -y, -z'

loop_
_atom_site_label
_atom_site_type_symbol
_atom_site_fract_x
_atom_site_fract_y
_atom_site_fract_z
_atom_site_U_iso_or_equiv
_atom_site_adp_type
_atom_site_occupancy
_atom_site_symmetry_multiplicity
_atom_site_calc_flag
_atom_site_refinement_flags
_atom_site_disorder_assembly
_atom_site_disorder_group
Mn1 Mn 0.22393(7) 0.06023(6) 0.77551(4) 0.0298(2) Uani 1 1 d . . .
Mn2 Mn 0.19938(7) 0.16934(6) 0.69068(4) 0.0334(2) Uani 1 1 d . . .
Mn3 Mn 0.09225(7) 0.23588(6) 0.78511(4) 0.0334(2) Uani 1 1 d . . .
Mn4 Mn 0.27946(7) 0.20708(6) 0.76485(4) 0.0337(2) Uani 1 1 d . . .
Mn5 Mn 0.34958(8) 0.24428(7) 0.83667(4) 0.0428(3) Uani 1 1 d . A .
Mn6 Mn 0.40769(8) 0.03341(7) 0.82275(4) 0.0400(3) Uani 1 1 d . A .
Mn7 Mn 0.34990(7) -0.10357(6) 0.77051(4) 0.0372(3) Uani 1 1 d . . .
Mn8 Mn 0.26745(8) -0.04622(7) 0.66651(4) 0.0393(3) Uani 1 1 d . . .
Mn9 Mn 0.13115(8) 0.12316(7) 0.61998(4) 0.0434(3) Uani 1 1 d . . .
Mn10 Mn -0.01802(9) 0.29133(7) 0.68989(5) 0.0512(3) Uani 1 1 d . . .
Mn11 Mn -0.02974(8) 0.40139(7) 0.78492(5) 0.0440(3) Uani 1 1 d . . .
Mn12 Mn 0.14824(8) 0.39147(7) 0.82956(4) 0.0422(3) Uani 1 1 d . A .
O1 O 0.2939(3) 0.1152(3) 0.72467(16) 0.0321(10) Uani 1 1 d . . .
O2 O 0.1258(3) 0.1318(2) 0.74868(16) 0.0289(10) Uani 1 1 d . . .
O3 O 0.1918(3) 0.1655(3) 0.81069(16) 0.0323(10) Uani 1 1 d . . .
O4 O 0.1826(3) 0.2607(3) 0.73213(17) 0.0329(10) Uani 1 1 d . . .
O5 O 0.0981(3) 0.2147(3) 0.66394(17) 0.0384(11) Uani 1 1 d . . .
O6 O 0.0034(3) 0.2974(3) 0.75210(18) 0.0364(11) Uani 1 1 d . . .
O7 O 0.0724(3) 0.3433(3) 0.81148(18) 0.0391(11) Uani 1 1 d . . .
O8 O 0.2511(3) 0.2977(3) 0.80723(18) 0.0361(11) Uani 1 1 d . . .
O9 O 0.3663(3) 0.1485(3) 0.79994(17) 0.0344(11) Uani 1 1 d . . .
O10 O 0.3219(3) 0.0012(3) 0.80241(17) 0.0330(10) Uani 1 1 d . . .
O11 O 0.2648(3) -0.0349(3) 0.73428(17) 0.0327(10) Uani 1 1 d . . .
O12 O 0.2211(3) 0.0721(3) 0.65550(16) 0.0337(10) Uani 1 1 d . . .
O13 O 0.4095(4) -0.0446(4) 0.6391(2) 0.0584(15) Uani 1 1 d . . .
O14 O -0.0751(4) 0.1837(4) 0.7156(3) 0.0609(16) Uani 1 1 d . . .
O15 O 0.1673(4) 0.4661(3) 0.7589(2) 0.0564(15) Uani 1 1 d . . .
O16 O 0.1247(4) 0.3402(3) 0.9072(2) 0.0537(14) Uani 1 1 d . . .
O20 O 0.2204(4) 0.4514(3) 0.8490(2) 0.0572(15) Uani 1 1 d . . .
O21 O 0.3341(4) 0.3478(3) 0.8700(2) 0.0549(15) Uani 1 1 d . . .
O30 O -0.0631(4) 0.5061(3) 0.8209(2) 0.0633(17) Uani 1 1 d . . .
O31 O 0.0465(4) 0.4933(3) 0.8564(2) 0.0561(15) Uani 1 1 d . . .
O40 O 0.3195(4) -0.1694(3) 0.6701(2) 0.0591(16) Uani 1 1 d . . .
O41 O 0.3724(4) -0.2101(3) 0.7387(2) 0.0500(14) Uani 1 1 d . . .
O50 O 0.1772(4) 0.0347(4) 0.5694(2) 0.0646(17) Uani 1 1 d . . .
O51 O 0.2888(4) -0.0675(4) 0.5946(2) 0.0599(15) Uani 1 1 d . . .
O60 O -0.0513(5) 0.2927(4) 0.6276(3) 0.081(2) Uani 1 1 d . . .
O61 O 0.0412(4) 0.1797(4) 0.5835(2) 0.0654(17) Uani 1 1 d . . .
O70 O 0.4561(4) 0.1936(3) 0.8614(2) 0.0581(15) Uani 1 1 d . . .
O71 O 0.5049(4) 0.0550(3) 0.8435(2) 0.0619(16) Uani 1 1 d . . .
O80 O 0.2236(5) 0.1870(4) 0.5726(2) 0.0704(18) Uani 1 1 d . . .
O81 O 0.2710(4) 0.2184(3) 0.6361(2) 0.0507(14) Uani 1 1 d . . .
O90 O 0.4233(4) -0.1735(3) 0.8147(2) 0.0487(13) Uani 1 1 d . . .
O91 O 0.4505(4) -0.0797(3) 0.8545(2) 0.0568(15) Uani 1 1 d . . .
O100 O 0.4718(4) -0.0944(3) 0.7188(2) 0.0540(14) Uani 1 1 d . . .
O101 O 0.5167(4) -0.0143(4) 0.7576(2) 0.0598(15) Uani 1 1 d . . .
O110 O 0.1439(3) 0.0126(3) 0.82450(17) 0.0372(11) Uani 1 1 d . . .
O111 O 0.2350(4) -0.1243(3) 0.82460(19) 0.0449(12) Uani 1 1 d . . .
O120 O -0.1454(4) 0.3601(4) 0.7142(3) 0.081(2) Uani 1 1 d . . .
O121 O -0.1421(4) 0.4540(3) 0.7646(2) 0.0651(17) Uani 1 1 d . . .
O130 O 0.0043(4) 0.2120(3) 0.8426(2) 0.0479(13) Uani 1 1 d . . .
O131 O -0.1021(4) 0.3422(4) 0.8477(2) 0.0592(15) Uani 1 1 d . . .
O140 O 0.3265(4) 0.0645(3) 0.89740(19) 0.0539(14) Uani 1 1 d . . .
O141 O 0.2669(4) 0.2059(3) 0.9043(2) 0.0530(14) Uani 1 1 d . . .
O150 O 0.1414(4) -0.0701(3) 0.6771(2) 0.0545(14) Uani 1 1 d . . .
O151 O 0.0436(4) 0.0537(3) 0.6632(2) 0.0514(13) Uani 1 1 d . . .
O160 O 0.3665(4) 0.2464(3) 0.7156(2) 0.0558(15) Uani 1 1 d . . .
O161 O 0.4307(4) 0.2859(3) 0.7670(2) 0.0547(14) Uani 1 1 d . . .
O170 O 0.0087(5) 0.4078(4) 0.6614(2) 0.0722(19) Uani 1 1 d . D .
O171 O 0.0383(4) 0.4625(3) 0.7216(2) 0.0542(14) Uani 1 1 d . D .
C12 C 0.4309(7) 0.0261(7) 0.6128(5) 0.096(4) Uani 1 1 d U . .
H12U H 0.4950 0.0133 0.6047 0.144 Uiso 1 1 d R . .
H12V H 0.4107 0.0368 0.5826 0.144 Uiso 1 1 d R . .
H12W H 0.4026 0.0760 0.6331 0.144 Uiso 1 1 d R . .
C13 C -0.1070(7) 0.1685(7) 0.7664(5) 0.091(4) Uani 1 1 d U . .
H13L H -0.1290 0.1204 0.7709 0.137 Uiso 1 1 d R . .
H13M H -0.0586 0.1559 0.7824 0.137 Uiso 1 1 d R . .
H13N H -0.1548 0.2182 0.7810 0.137 Uiso 1 1 d R . .
C14 C 0.2539(12) 0.4450(11) 0.7228(7) 0.080(6) Uiso 0.61(2) 1 d P A 1
C15 C 0.170(2) 0.551(2) 0.7584(11) 0.090(11) Uiso 0.39(2) 1 d P A 2
C16 C 0.1043(8) 0.3907(7) 0.9504(4) 0.086(3) Uani 1 1 d U A .
H16O H 0.0966 0.3563 0.9804 0.130 Uiso 1 1 d R . .
H16P H 0.1526 0.4129 0.9482 0.130 Uiso 1 1 d R . .
H16Q H 0.0497 0.4375 0.9512 0.130 Uiso 1 1 d R . .
C21 C 0.2894(6) 0.4232(5) 0.8661(3) 0.052(2) Uani 1 1 d U A .
C22 C 0.3232(8) 0.4902(6) 0.8831(5) 0.089(3) Uani 1 1 d U . .
C23 C 0.2535(9) 0.5776(7) 0.8868(6) 0.135(6) Uani 1 1 d U A .
H23A H 0.2758 0.6177 0.8972 0.203 Uiso 1 1 d R . .
H23B H 0.2407 0.5955 0.8549 0.203 Uiso 1 1 d R . .
H23C H 0.1994 0.5753 0.9109 0.203 Uiso 1 1 d R . .
C24 C 0.4101(11) 0.4893(10) 0.8431(8) 0.198(8) Uani 1 1 d U A .
H24A H 0.4344 0.5298 0.8514 0.297 Uiso 1 1 d R . .
H24B H 0.4544 0.4333 0.8404 0.297 Uiso 1 1 d R . .
H24C H 0.3941 0.5062 0.8119 0.297 Uiso 1 1 d R . .
C25 C 0.353(2) 0.4587(11) 0.9272(9) 0.246(12) Uani 1 1 d U A .
H25A H 0.3835 0.4974 0.9309 0.295 Uiso 1 1 d R . .
H25B H 0.3968 0.4048 0.9154 0.295 Uiso 1 1 d R . .
C29 C 0.342(3) 0.432(3) 0.9611(10) 0.40(3) Uani 1 1 d U . .
H29A H 0.3734 0.4079 0.9866 0.607 Uiso 1 1 d R A .
H29B H 0.2984 0.4867 0.9714 0.607 Uiso 1 1 d R . .
H29C H 0.3117 0.3940 0.9559 0.607 Uiso 1 1 d R . .
C31 C -0.0289(6) 0.5304(5) 0.8491(3) 0.054(2) Uani 1 1 d U A .
C32 C -0.0892(19) 0.6135(17) 0.8809(9) 0.070(4) Uani 0.69(4) 1 d PU A 9
C33 C -0.0309(8) 0.6446(7) 0.9023(5) 0.108(4) Uani 1 1 d U . .
H33A H -0.0687 0.6936 0.9221 0.161 Uiso 1 1 d R A .
H33B H 0.0015 0.6016 0.9225 0.161 Uiso 1 1 d R . .
H33C H 0.0110 0.6615 0.8749 0.161 Uiso 1 1 d R . .
C34 C -0.1632(11) 0.5863(10) 0.9213(6) 0.156(7) Uani 1 1 d U . .
H34A H -0.2000 0.6355 0.9412 0.234 Uiso 1 1 d R A .
H34B H -0.2002 0.5672 0.9066 0.234 Uiso 1 1 d R . .
H34C H -0.1348 0.5411 0.9420 0.234 Uiso 1 1 d R . .
C35 C -0.131(3) 0.6764(13) 0.8454(13) 0.134(8) Uani 0.69(4) 1 d PU A 9
H35A H -0.1729 0.7261 0.8633 0.161 Uiso 0.69(4) 1 d PR A 9
H35B H -0.1629 0.6515 0.8302 0.161 Uiso 0.69(4) 1 d PR A 9
C36 C -0.075(5) 0.616(4) 0.865(2) 0.075(5) Uani 0.31(4) 1 d PU A 10
C37 C -0.176(4) 0.646(5) 0.868(3) 0.134(9) Uani 0.31(4) 1 d PU A 10
H37A H -0.2142 0.7021 0.8790 0.201 Uiso 0.31(4) 1 d PR A 10
H37B H -0.1981 0.6281 0.8437 0.201 Uiso 0.31(4) 1 d PR A 10
H37C H -0.1743 0.6062 0.8955 0.201 Uiso 0.31(4) 1 d PR A 10
C39 C -0.0688(18) 0.7002(11) 0.8074(8) 0.226(12) Uani 1 1 d U . .
H39A H -0.0943 0.7414 0.7839 0.339 Uiso 1 1 d R A .
H39B H -0.0374 0.7244 0.8234 0.339 Uiso 1 1 d R . .
H39C H -0.0274 0.6496 0.7902 0.339 Uiso 1 1 d R . .
C41 C 0.3558(6) -0.2260(5) 0.6996(3) 0.052(2) Uani 1 1 d U B .
C42 C 0.3839(10) -0.3199(6) 0.6862(5) 0.101(4) Uani 1 1 d U . .
C43 C 0.500(4) -0.344(3) 0.661(2) 0.109(16) Uani 0.226(17) 1 d PU B 5
H43A H 0.5311 -0.3682 0.6868 0.164 Uiso 0.226(17) 1 d PR B 5
H43B H 0.5163 -0.3859 0.6362 0.164 Uiso 0.226(17) 1 d PR B 5
H43C H 0.5167 -0.2947 0.6461 0.164 Uiso 0.226(17) 1 d PR B 5
C44 C 0.381(4) -0.373(3) 0.7371(18) 0.075(15) Uiso 0.226(17) 1 d PU B 5
H44A H 0.3265 -0.3435 0.7609 0.113 Uiso 0.226(17) 1 d PR B 5
H44B H 0.3795 -0.4285 0.7315 0.113 Uiso 0.226(17) 1 d PR B 5
H44C H 0.4318 -0.3789 0.7497 0.113 Uiso 0.226(17) 1 d PR B 5
C45 C 0.364(5) -0.333(5) 0.645(3) 0.09(2) Uiso 0.226(17) 1 d PU B 5
H45A H 0.3098 -0.3475 0.6574 0.132 Uiso 0.226(17) 1 d PR B 5
H45B H 0.3538 -0.2834 0.6233 0.132 Uiso 0.226(17) 1 d PR B 5
H45C H 0.4104 -0.3805 0.6267 0.132 Uiso 0.226(17) 1 d PR B 5
C46 C 0.4529(17) -0.3728(11) 0.7063(12) 0.158(11) Uani 0.774(17) 1 d PU B 6
H46A H 0.4255 -0.3814 0.7409 0.237 Uiso 0.774(17) 1 d PR B 6
H46B H 0.4774 -0.4268 0.6899 0.237 Uiso 0.774(17) 1 d PR B 6
H46C H 0.5003 -0.3492 0.7039 0.237 Uiso 0.774(17) 1 d PR B 6
C47 C 0.464(2) -0.3122(16) 0.6168(10) 0.234(15) Uani 0.774(17) 1 d PU B 6
H47A H 0.4237 -0.2867 0.5955 0.351 Uiso 0.774(17) 1 d PR B 6
H47B H 0.5012 -0.2776 0.6156 0.351 Uiso 0.774(17) 1 d PR B 6
H47C H 0.5008 -0.3687 0.6056 0.351 Uiso 0.774(17) 1 d PR B 6
C48 C 0.322(2) -0.3340(14) 0.6637(14) 0.176(13) Uani 0.774(17) 1 d PU B 6
H48A H 0.3365 -0.3870 0.6475 0.211 Uiso 0.774(17) 1 d PR B 6
H48B H 0.2919 -0.2857 0.6454 0.211 Uiso 0.774(17) 1 d PR B 6
C49 C 0.257(2) -0.3325(15) 0.7392(10) 0.298(17) Uani 1 1 d U . .
H49A H 0.1987 -0.3392 0.7444 0.447 Uiso 1 1 d R B .
H49B H 0.2940 -0.3795 0.7552 0.447 Uiso 1 1 d R . .
H49C H 0.2501 -0.2795 0.7532 0.447 Uiso 1 1 d R . .
C51 C 0.2459(6) -0.0315(6) 0.5630(3) 0.055(2) Uani 1 1 d U . .
C52 C 0.2795(7) -0.0712(7) 0.5110(3) 0.077(3) Uani 1 1 d U . .
C53 C 0.3601(10) -0.0434(11) 0.4853(5) 0.143(6) Uani 1 1 d U . .
H53A H 0.3406 0.0181 0.4825 0.215 Uiso 1 1 d R . .
H53B H 0.4044 -0.0624 0.5044 0.215 Uiso 1 1 d R . .
H53C H 0.3860 -0.0671 0.4526 0.215 Uiso 1 1 d R . .
C54 C 0.2090(9) -0.0386(9) 0.4815(4) 0.127(5) Uani 1 1 d U . .
H54A H 0.1921 0.0228 0.4779 0.190 Uiso 1 1 d R . .
H54B H 0.2326 -0.0635 0.4491 0.190 Uiso 1 1 d R . .
H54C H 0.1572 -0.0548 0.4990 0.190 Uiso 1 1 d R . .
C55 C 0.3054(11) -0.1678(9) 0.5157(5) 0.117(4) Uani 1 1 d U . .
H55A H 0.3592 -0.1856 0.5275 0.140 Uiso 1 1 d R . .
H55B H 0.3231 -0.1887 0.4824 0.140 Uiso 1 1 d R . .
C59 C 0.2486(14) -0.2154(12) 0.5460(7) 0.169(7) Uani 1 1 d U . .
H59A H 0.2814 -0.2755 0.5431 0.253 Uiso 1 1 d R . .
H59B H 0.2321 -0.1998 0.5804 0.253 Uiso 1 1 d R . .
H59C H 0.1952 -0.2030 0.5344 0.253 Uiso 1 1 d R . .
C61 C -0.0233(7) 0.2459(6) 0.5904(4) 0.064(2) Uani 1 1 d U . .
C62 C -0.0783(11) 0.2741(8) 0.5506(5) 0.117(4) Uani 1 1 d U . .
C63 C -0.0250(16) 0.2255(11) 0.5028(6) 0.246(11) Uani 1 1 d U . .
H63A H -0.0137 0.1650 0.5090 0.368 Uiso 1 1 d R . .
H63B H -0.0584 0.2444 0.4777 0.368 Uiso 1 1 d R . .
H63C H 0.0313 0.2370 0.4913 0.368 Uiso 1 1 d R . .
C64 C -0.0967(13) 0.3711(9) 0.5395(5) 0.171(7) Uani 1 1 d U . .
H64A H -0.1326 0.3895 0.5157 0.257 Uiso 1 1 d R . .
H64B H -0.1276 0.4031 0.5695 0.257 Uiso 1 1 d R . .
H64C H -0.0399 0.3808 0.5258 0.257 Uiso 1 1 d R . .
C65 C -0.162(2) 0.270(3) 0.5714(12) 0.306(14) Uani 1 1 d U . .
H65A H -0.2007 0.2912 0.5490 0.367 Uiso 1 1 d R . .
H65B H -0.1833 0.3096 0.5981 0.367 Uiso 1 1 d R . .
C69 C -0.1930(16) 0.224(2) 0.5982(11) 0.259(14) Uani 1 1 d U . .
H69A H -0.2543 0.2297 0.6153 0.388 Uiso 1 1 d R . .
H69B H -0.1731 0.1846 0.5715 0.388 Uiso 1 1 d R . .
H69C H -0.1556 0.2032 0.6212 0.388 Uiso 1 1 d R . .
C71 C 0.5145(6) 0.1182(6) 0.8570(3) 0.058(2) Uani 1 1 d U A .
C72 C 0.6032(9) 0.1078(8) 0.8701(6) 0.110(4) Uani 1 1 d U . .
C73 C 0.5836(10) 0.1499(14) 0.9176(7) 0.201(9) Uani 1 1 d U A .
H73A H 0.5562 0.1169 0.9436 0.302 Uiso 1 1 d R . .
H73B H 0.6391 0.1500 0.9233 0.302 Uiso 1 1 d R . .
H73C H 0.5436 0.2078 0.9176 0.302 Uiso 1 1 d R . .
C74 C 0.6619(10) 0.0234(10) 0.8688(9) 0.209(10) Uani 1 1 d U A .
H74A H 0.6337 -0.0142 0.8906 0.313 Uiso 1 1 d R . .
H74B H 0.6795 0.0044 0.8351 0.313 Uiso 1 1 d R . .
H74C H 0.7142 0.0226 0.8787 0.313 Uiso 1 1 d R . .
C75 C 0.6443(13) 0.1766(16) 0.8381(9) 0.215(9) Uani 1 1 d U A .
H75A H 0.6985 0.1756 0.8461 0.258 Uiso 1 1 d R . .
H75B H 0.6031 0.2341 0.8413 0.258 Uiso 1 1 d R . .
C79 C 0.6684(16) 0.132(2) 0.7778(11) 0.309(16) Uani 1 1 d U . .
H79A H 0.6954 0.1682 0.7541 0.464 Uiso 1 1 d R A .
H79B H 0.7093 0.0742 0.7756 0.464 Uiso 1 1 d R . .
H79C H 0.6135 0.1330 0.7708 0.464 Uiso 1 1 d R . .
C81 C 0.2652(7) 0.2213(7) 0.5900(4) 0.074(3) Uani 1 1 d U . .
C82 C 0.3224(11) 0.2743(11) 0.5543(5) 0.129(5) Uani 1 1 d U . .
C83 C 0.304(2) 0.3558(17) 0.5814(11) 0.325(15) Uani 1 1 d U . .
H83A H 0.3396 0.3413 0.6053 0.487 Uiso 1 1 d R . .
H83B H 0.3220 0.3968 0.5574 0.487 Uiso 1 1 d R . .
H83C H 0.2414 0.3800 0.5983 0.487 Uiso 1 1 d R . .
C84 C 0.4075(15) 0.2181(18) 0.5243(11) 0.342(17) Uani 1 1 d U . .
H84A H 0.4488 0.1925 0.5448 0.513 Uiso 1 1 d R . .
H84B H 0.3964 0.1739 0.5100 0.513 Uiso 1 1 d R . .
H84C H 0.4328 0.2522 0.4981 0.513 Uiso 1 1 d R . .
C85 C 0.2536(17) 0.3154(16) 0.5108(7) 0.243(11) Uani 1 1 d U . .
H85A H 0.2354 0.3720 0.5234 0.291 Uiso 1 1 d R . .
H85B H 0.2077 0.2927 0.5306 0.291 Uiso 1 1 d R . .
C89 C 0.193(2) 0.3545(19) 0.4668(9) 0.318(18) Uani 1 1 d U . .
H89A H 0.1322 0.3884 0.4807 0.476 Uiso 1 1 d R . .
H89B H 0.2232 0.3888 0.4429 0.476 Uiso 1 1 d R . .
H89C H 0.1942 0.3060 0.4505 0.476 Uiso 1 1 d R . .
C91 C 0.4495(5) -0.1530(5) 0.8486(3) 0.0471(18) Uani 1 1 d U A .
C92 C 0.4841(8) -0.2237(5) 0.8856(4) 0.072(2) Uani 1 1 d U . .
C93 C 0.4949(19) -0.3120(12) 0.8705(8) 0.099(8) Uani 0.630(18) 1 d PU A 11
H93A H 0.4383 -0.3127 0.8666 0.149 Uiso 0.630(18) 1 d PR A 11
H93B H 0.5393 -0.3249 0.8392 0.149 Uiso 0.630(18) 1 d PR A 11
H93C H 0.5137 -0.3543 0.8953 0.149 Uiso 0.630(18) 1 d PR A 11
C94 C 0.5854(17) -0.2228(16) 0.8862(12) 0.146(11) Uani 0.630(18) 1 d PU A 11
H94A H 0.6079 -0.2668 0.9094 0.220 Uiso 0.630(18) 1 d PR A 11
H94B H 0.6293 -0.2298 0.8547 0.220 Uiso 0.630(18) 1 d PR A 11
H94C H 0.5738 -0.1675 0.8991 0.220 Uiso 0.630(18) 1 d PR A 11
C95 C 0.4331(19) -0.1982(12) 0.9347(7) 0.108(6) Uani 0.630(18) 1 d PU A 11
H95A H 0.3731 -0.1985 0.9378 0.162 Uiso 0.630(18) 1 d PR A 11
H95B H 0.4586 -0.2374 0.9590 0.162 Uiso 0.630(18) 1 d PR A 11
H95C H 0.4315 -0.1414 0.9403 0.162 Uiso 0.630(18) 1 d PR A 11
C96 C 0.514(2) -0.194(2) 0.9248(12) 0.081(9) Uani 0.370(18) 1 d PU A 12
H96A H 0.4609 -0.1740 0.9515 0.122 Uiso 0.370(18) 1 d PR A 12
H96B H 0.5583 -0.2398 0.9371 0.122 Uiso 0.370(18) 1 d PR A 12
H96C H 0.5374 -0.1481 0.9119 0.122 Uiso 0.370(18) 1 d PR A 12
C97 C 0.550(3) -0.296(2) 0.8559(13) 0.120(14) Uani 0.370(18) 1 d PU A 12
H97A H 0.5262 -0.3292 0.8406 0.180 Uiso 0.370(18) 1 d PR A 12
H97B H 0.5905 -0.2735 0.8306 0.180 Uiso 0.370(18) 1 d PR A 12
H97C H 0.5823 -0.3321 0.8788 0.180 Uiso 0.370(18) 1 d PR A 12
C98 C 0.416(3) -0.269(3) 0.9043(15) 0.122(9) Uani 0.370(18) 1 d PU A 12
H98A H 0.4371 -0.3211 0.9229 0.146 Uiso 0.370(18) 1 d PR A 12
H98B H 0.3966 -0.2829 0.8774 0.146 Uiso 0.370(18) 1 d PR A 12
C99 C 0.3352(13) -0.2068(13) 0.9362(7) 0.177(8) Uani 1 1 d U . .
H99A H 0.2868 -0.2301 0.9498 0.265 Uiso 1 1 d R A .
H99B H 0.3552 -0.1938 0.9629 0.265 Uiso 1 1 d R . .
H99C H 0.3145 -0.1553 0.9172 0.265 Uiso 1 1 d R . .
C101 C 0.5318(6) -0.0699(5) 0.7275(3) 0.055(2) Uani 1 1 d U A .
C102 C 0.6298(6) -0.1161(7) 0.7007(4) 0.080(3) Uani 1 1 d U . .
C103 C 0.6400(11) -0.2117(11) 0.7025(11) 0.269(13) Uani 1 1 d U A .
H10A H 0.7008 -0.2441 0.6867 0.403 Uiso 1 1 d R . .
H10B H 0.6254 -0.2302 0.7368 0.403 Uiso 1 1 d R . .
H10C H 0.5997 -0.2206 0.6856 0.403 Uiso 1 1 d R . .
C104 C 0.6466(10) -0.0903(18) 0.6509(7) 0.297(14) Uani 1 1 d U A .
H10D H 0.6419 -0.0307 0.6457 0.445 Uiso 1 1 d R . .
H10E H 0.7055 -0.1248 0.6334 0.445 Uiso 1 1 d R . .
H10F H 0.6019 -0.1012 0.6385 0.445 Uiso 1 1 d R . .
C105 C 0.6967(9) -0.1003(15) 0.7197(10) 0.204(9) Uani 1 1 d U A .
H10G H 0.6822 -0.0410 0.7266 0.245 Uiso 1 1 d R . .
H10H H 0.7534 -0.1180 0.6954 0.245 Uiso 1 1 d R . .
C109 C 0.701(3) -0.160(3) 0.7632(15) 0.46(3) Uani 1 1 d U . .
H10I H 0.7467 -0.1543 0.7771 0.684 Uiso 1 1 d R A .
H10J H 0.6437 -0.1419 0.7870 0.684 Uiso 1 1 d R . .
H10K H 0.7152 -0.2193 0.7556 0.684 Uiso 1 1 d R . .
C111 C 0.1608(6) -0.0682(5) 0.8381(3) 0.0470(18) Uani 1 1 d U . .
C112 C 0.0823(7) -0.0916(6) 0.8733(4) 0.075(3) Uani 1 1 d U . .
C113 C 0.1079(8) -0.1870(7) 0.8823(6) 0.143(6) Uani 1 1 d U . .
H11C H 0.1219 -0.2159 0.8517 0.214 Uiso 1 1 d R . .
H11D H 0.1594 -0.2059 0.8962 0.214 Uiso 1 1 d R . .
H11E H 0.0582 -0.2000 0.9056 0.214 Uiso 1 1 d R . .
C114 C 0.0608(11) -0.0470(10) 0.9222(5) 0.145(6) Uani 1 1 d U . .
H11F H 0.1113 -0.0690 0.9368 0.218 Uiso 1 1 d R . .
H11G H 0.0481 0.0137 0.9162 0.218 Uiso 1 1 d R . .
H11H H 0.0091 -0.0580 0.9446 0.218 Uiso 1 1 d R . .
C115 C 0.0053(8) -0.0596(9) 0.8463(7) 0.135(5) Uani 1 1 d U . .
H11A H 0.0302 -0.0802 0.8129 0.162 Uiso 1 1 d R . .
H11B H -0.0105 0.0018 0.8437 0.162 Uiso 1 1 d R . .
C119 C -0.0801(11) -0.0752(14) 0.8668(10) 0.243(13) Uani 1 1 d U . .
H11I H -0.1185 -0.0493 0.8447 0.365 Uiso 1 1 d R . .
H11J H -0.0680 -0.1362 0.8682 0.365 Uiso 1 1 d R . .
H11K H -0.1095 -0.0526 0.8996 0.365 Uiso 1 1 d R . .
C121 C -0.1823(6) 0.4234(5) 0.7417(4) 0.066(3) Uani 1 1 d U C .
C122 C -0.2832(7) 0.4678(7) 0.7481(5) 0.098(3) Uani 1 1 d U . .
C123 C -0.319(2) 0.5473(18) 0.7700(12) 0.138(11) Uani 0.636(19) 1 d PU C 3
H12A H -0.3186 0.5938 0.7461 0.206 Uiso 0.636(19) 1 d PR C 3
H12B H -0.3794 0.5524 0.7879 0.206 Uiso 0.636(19) 1 d PR C 3
H12C H -0.2848 0.5492 0.7930 0.206 Uiso 0.636(19) 1 d PR C 3
C124 C -0.3293(15) 0.4012(19) 0.7876(12) 0.155(10) Uani 0.636(19) 1 d PU C 3
H12D H -0.3263 0.3543 0.7691 0.233 Uiso 0.636(19) 1 d PR C 3
H12E H -0.2965 0.3796 0.8128 0.233 Uiso 0.636(19) 1 d PR C 3
H12F H -0.3911 0.4311 0.8033 0.233 Uiso 0.636(19) 1 d PR C 3
C125 C -0.3069(12) 0.4612(13) 0.6979(10) 0.114(6) Uani 0.636(19) 1 d PU C 3
H12G H -0.3709 0.4799 0.7019 0.136 Uiso 0.636(19) 1 d PR C 3
H12H H -0.2812 0.4043 0.6849 0.136 Uiso 0.636(19) 1 d PR C 3
C126 C -0.292(3) 0.567(3) 0.739(2) 0.142(12) Uani 0.364(19) 1 d PU C 4
H12I H -0.2712 0.5787 0.7045 0.214 Uiso 0.364(19) 1 d PR C 4
H12J H -0.3540 0.5991 0.7511 0.214 Uiso 0.364(19) 1 d PR C 4
H12K H -0.2569 0.5821 0.7576 0.214 Uiso 0.364(19) 1 d PR C 4
C127 C -0.326(2) 0.479(3) 0.8180(17) 0.135(15) Uani 0.364(19) 1 d PU C 4
H12L H -0.3194 0.5309 0.8260 0.203 Uiso 0.364(19) 1 d PR C 4
H12M H -0.3881 0.4830 0.8269 0.203 Uiso 0.364(19) 1 d PR C 4
H12N H -0.2934 0.4315 0.8364 0.203 Uiso 0.364(19) 1 d PR C 4
C128 C -0.332(2) 0.422(2) 0.7439(13) 0.080(10) Uiso 0.364(19) 1 d PU C 4
H12O H -0.3175 0.4052 0.7099 0.120 Uiso 0.364(19) 1 d PR C 4
H12P H -0.3201 0.3722 0.7652 0.120 Uiso 0.364(19) 1 d PR C 4
H12Q H -0.3948 0.4553 0.7539 0.120 Uiso 0.364(19) 1 d PR C 4
C129 C -0.2651(13) 0.5253(14) 0.6641(8) 0.203(9) Uani 1 1 d U . .
H12R H -0.2756 0.5285 0.6316 0.305 Uiso 1 1 d R C .
H12S H -0.2912 0.5812 0.6784 0.305 Uiso 1 1 d R . .
H12T H -0.2014 0.5055 0.6614 0.305 Uiso 1 1 d R . .
C131 C -0.0723(6) 0.2674(7) 0.8627(3) 0.063(2) Uani 1 1 d U . .
C132 C -0.1301(9) 0.2384(8) 0.9102(5) 0.102(4) Uani 1 1 d U . .
C133 C -0.1490(12) 0.1626(11) 0.8998(6) 0.161(6) Uani 1 1 d U . .
H13C H -0.0951 0.1140 0.8932 0.241 Uiso 1 1 d R . .
H13D H -0.1919 0.1498 0.9282 0.241 Uiso 1 1 d R . .
H13E H -0.1740 0.1751 0.8712 0.241 Uiso 1 1 d R . .
C134 C -0.2290(12) 0.3044(14) 0.9192(10) 0.305(16) Uani 1 1 d U . .
H13F H -0.2657 0.2875 0.9491 0.457 Uiso 1 1 d R . .
H13G H -0.2298 0.3618 0.9223 0.457 Uiso 1 1 d R . .
H13H H -0.2523 0.3023 0.8913 0.457 Uiso 1 1 d R . .
C135 C -0.0846(15) 0.2105(17) 0.9478(6) 0.215(8) Uani 1 1 d U . .
H13A H -0.0232 0.1753 0.9357 0.258 Uiso 1 1 d R . .
H13B H -0.1151 0.1824 0.9754 0.258 Uiso 1 1 d R . .
C139 C -0.0971(15) 0.3269(16) 0.9643(6) 0.224(10) Uani 1 1 d U . .
H13I H -0.0689 0.3252 0.9907 0.336 Uiso 1 1 d R . .
H13J H -0.0683 0.3529 0.9349 0.336 Uiso 1 1 d R . .
H13K H -0.1597 0.3600 0.9743 0.336 Uiso 1 1 d R . .
C141 C 0.2773(6) 0.1285(5) 0.9210(3) 0.053(2) Uani 1 1 d U A .
C142 C 0.2286(9) 0.1154(7) 0.9746(4) 0.097(3) Uani 1 1 d U . .
C143 C 0.2581(13) 0.0242(8) 0.9908(5) 0.168(7) Uani 1 1 d U A .
H14C H 0.2480 -0.0105 0.9691 0.252 Uiso 1 1 d R . .
H14D H 0.3213 0.0071 0.9892 0.252 Uiso 1 1 d R . .
H14E H 0.2255 0.0168 1.0245 0.252 Uiso 1 1 d R . .
C144 C 0.1311(11) 0.1473(13) 0.9775(8) 0.210(9) Uani 1 1 d U A .
H14F H 0.1156 0.1139 0.9574 0.316 Uiso 1 1 d R . .
H14G H 0.0969 0.1460 1.0114 0.316 Uiso 1 1 d R . .
H14H H 0.1177 0.2055 0.9650 0.316 Uiso 1 1 d R . .
C145 C 0.2451(16) 0.1763(11) 1.0097(5) 0.171(7) Uani 1 1 d U A .
H14A H 0.2130 0.1697 1.0436 0.205 Uiso 1 1 d R . .
H14B H 0.2211 0.2348 0.9992 0.205 Uiso 1 1 d R . .
C149 C 0.347(2) 0.1546(19) 1.0045(9) 0.280(15) Uani 1 1 d U . .
H14I H 0.3538 0.1928 1.0258 0.420 Uiso 1 1 d R A .
H14J H 0.3713 0.0964 1.0156 0.420 Uiso 1 1 d R . .
H14K H 0.3795 0.1621 0.9708 0.420 Uiso 1 1 d R . .
C151 C 0.0657(6) -0.0261(5) 0.6728(3) 0.0481(19) Uani 1 1 d U . .
C152 C -0.0032(7) -0.0713(7) 0.6760(5) 0.082(3) Uani 1 1 d U . .
C153 C -0.0906(8) -0.0245(9) 0.7098(7) 0.164(7) Uani 1 1 d U . .
H15F H -0.1102 0.0336 0.6976 0.246 Uiso 1 1 d R . .
H15G H -0.1336 -0.0521 0.7093 0.246 Uiso 1 1 d R . .
H15H H -0.0855 -0.0247 0.7433 0.246 Uiso 1 1 d R . .
C154 C 0.0279(10) -0.1629(8) 0.6940(7) 0.145(6) Uani 1 1 d U . .
H15I H -0.0163 -0.1901 0.6954 0.217 Uiso 1 1 d R . .
H15J H 0.0836 -0.1932 0.6715 0.217 Uiso 1 1 d R . .
H15K H 0.0372 -0.1638 0.7267 0.217 Uiso 1 1 d R . .
C155 C -0.0115(15) -0.0776(15) 0.6248(7) 0.188(9) Uani 1 1 d U . .
H15D H -0.0497 -0.1125 0.6291 0.225 Uiso 1 1 d R . .
H15E H 0.0480 -0.1129 0.6088 0.225 Uiso 1 1 d R . .
C159 C -0.0271(18) -0.0268(17) 0.5915(9) 0.234(12) Uani 1 1 d U . .
H15L H -0.0233 -0.0530 0.5616 0.351 Uiso 1 1 d R . .
H15M H -0.0881 0.0084 0.6048 0.351 Uiso 1 1 d R . .
H15N H 0.0117 0.0080 0.5840 0.351 Uiso 1 1 d R . .
C161 C 0.4262(7) 0.2723(6) 0.7255(4) 0.068(3) Uani 1 1 d U A .
C162 C 0.511(2) 0.2475(19) 0.6422(13) 0.029(8) Uiso 0.226(17) 1 d PU . .
C163 C 0.5388(15) 0.2051(17) 0.6438(8) 0.222(11) Uani 1 1 d U A .
H16C H 0.4847 0.2324 0.6328 0.332 Uiso 1 1 d R . .
H16D H 0.5895 0.2119 0.6184 0.332 Uiso 1 1 d R . .
H16E H 0.5464 0.1451 0.6501 0.332 Uiso 1 1 d R . .
C164 C 0.6074(19) 0.230(3) 0.7000(11) 0.42(3) Uani 1 1 d U A 7
H16F H 0.6600 0.2282 0.6736 0.628 Uiso 1 1 d R A 7
H16G H 0.6043 0.2634 0.7267 0.628 Uiso 1 1 d R A 7
H16H H 0.6105 0.1724 0.7121 0.628 Uiso 1 1 d R A 7
C165 C 0.460(2) 0.3213(19) 0.6804(13) 0.030(8) Uiso 0.226(17) 1 d PU A 7
H16A H 0.5054 0.3343 0.6533 0.036 Uiso 0.226(17) 1 d PR B 7
H16B H 0.4527 0.3518 0.7095 0.036 Uiso 0.226(17) 1 d PR B 7
C166 C 0.426(2) 0.3849(15) 0.6559(9) 0.280(13) Uani 1 1 d U . .
H16I H 0.4022 0.4447 0.6478 0.420 Uiso 1 1 d R B .
H16J H 0.4366 0.3515 0.6275 0.420 Uiso 1 1 d R . .
H16K H 0.3840 0.3689 0.6835 0.420 Uiso 1 1 d R . .
C167 C 0.5057(15) 0.2799(17) 0.6787(8) 0.124(6) Uani 0.774(17) 1 d PU A 8
C168 C 0.5207(17) 0.3612(14) 0.6857(10) 0.179(10) Uani 0.774(17) 1 d PU A 8
H16L H 0.5444 0.3936 0.6579 0.269 Uiso 0.774(17) 1 d PR B 8
H16M H 0.4948 0.3962 0.7147 0.269 Uiso 0.774(17) 1 d PR B 8
H16N H 0.5684 0.3116 0.6921 0.269 Uiso 0.774(17) 1 d PR B 8
C171 C 0.0283(7) 0.4627(6) 0.6780(3) 0.061(2) Uani 1 1 d U . .
C172 C 0.024(2) 0.5489(16) 0.6468(11) 0.111(6) Uani 0.70(2) 1 d PU D 2
C173 C 0.0216(15) 0.5351(11) 0.5937(5) 0.187(8) Uani 1 1 d U . .
H17A H 0.0785 0.4920 0.5815 0.280 Uiso 1 1 d R D .
H17B H -0.0263 0.5148 0.5921 0.280 Uiso 1 1 d R . .
H17C H 0.0188 0.5865 0.5735 0.280 Uiso 1 1 d R . .
C174 C -0.0744(17) 0.6288(10) 0.6763(9) 0.135(8) Uani 0.70(2) 1 d PU D 2
H17D H -0.0807 0.6827 0.6584 0.203 Uiso 0.70(2) 1 d PR D 2
H17E H -0.1253 0.6109 0.6778 0.203 Uiso 0.70(2) 1 d PR D 2
H17F H -0.0713 0.6352 0.7096 0.203 Uiso 0.70(2) 1 d PR D 2
C175 C 0.0949(19) 0.5799(16) 0.6489(9) 0.139(10) Uani 0.70(2) 1 d PU D 2
H17G H 0.1498 0.5383 0.6322 0.209 Uiso 0.70(2) 1 d PR D 2
H17H H 0.0895 0.6347 0.6321 0.209 Uiso 0.70(2) 1 d PR D 2
H17I H 0.0957 0.5841 0.6828 0.209 Uiso 0.70(2) 1 d PR D 2
C176 C 0.073(4) 0.520(4) 0.6363(14) 0.088(8) Uani 0.30(2) 1 d PU D 1
C177 C 0.013(2) 0.616(2) 0.6605(16) 0.081(9) Uani 0.30(2) 1 d PU D 1
H17J H 0.0316 0.6581 0.6380 0.121 Uiso 0.30(2) 1 d PR D 1
H17K H -0.0506 0.6267 0.6647 0.121 Uiso 0.30(2) 1 d PR D 1
H17L H 0.0240 0.6186 0.6922 0.121 Uiso 0.30(2) 1 d PR D 1
C178 C 0.165(3) 0.494(3) 0.6241(15) 0.125(13) Uani 0.30(2) 1 d PU D 1

loop_
_atom_site_aniso_label
_atom_site_aniso_U_11
_atom_site_aniso_U_22
_atom_site_aniso_U_33
_atom_site_aniso_U_23
_atom_site_aniso_U_13
_atom_site_aniso_U_12
Mn1 0.0354(6) 0.0242(5) 0.0349(6) 0.0025(4) -0.0143(5) -0.0127(4)
Mn2 0.0388(6) 0.0310(5) 0.0371(6) 0.0062(4) -0.0168(5) -0.0164(5)
Mn3 0.0350(6) 0.0261(5) 0.0431(6) 0.0003(4) -0.0157(5) -0.0104(4)
Mn4 0.0399(6) 0.0273(5) 0.0423(6) 0.0026(4) -0.0187(5) -0.0159(5)
Mn5 0.0516(7) 0.0346(6) 0.0545(7) -0.0007(5) -0.0283(6) -0.0175(5)
Mn6 0.0455(7) 0.0317(6) 0.0518(7) 0.0015(5) -0.0280(6) -0.0119(5)
Mn7 0.0437(7) 0.0264(5) 0.0454(6) -0.0013(5) -0.0201(5) -0.0089(5)
Mn8 0.0457(7) 0.0381(6) 0.0388(6) -0.0040(5) -0.0178(5) -0.0127(5)
Mn9 0.0486(7) 0.0523(7) 0.0336(6) -0.0013(5) -0.0192(5) -0.0143(6)
Mn10 0.0553(8) 0.0344(6) 0.0712(9) -0.0081(6) -0.0418(7) -0.0012(5)
Mn11 0.0449(7) 0.0314(6) 0.0562(7) -0.0071(5) -0.0226(6) -0.0030(5)
Mn12 0.0508(7) 0.0302(6) 0.0510(7) -0.0054(5) -0.0208(6) -0.0119(5)
O1 0.038(3) 0.029(2) 0.037(3) 0.0021(19) -0.015(2) -0.018(2)
O2 0.029(2) 0.024(2) 0.038(3) 0.0023(19) -0.017(2) -0.0091(19)
O3 0.038(3) 0.024(2) 0.041(3) 0.0031(19) -0.021(2) -0.011(2)
O4 0.036(3) 0.026(2) 0.043(3) 0.0017(19) -0.016(2) -0.013(2)
O5 0.047(3) 0.036(3) 0.040(3) 0.002(2) -0.024(2) -0.013(2)
O6 0.033(3) 0.029(2) 0.053(3) -0.003(2) -0.022(2) -0.007(2)
O7 0.044(3) 0.028(2) 0.051(3) -0.003(2) -0.024(2) -0.010(2)
O8 0.039(3) 0.026(2) 0.050(3) -0.004(2) -0.020(2) -0.011(2)
O9 0.036(3) 0.031(2) 0.045(3) 0.000(2) -0.020(2) -0.014(2)
O10 0.035(3) 0.026(2) 0.043(3) 0.0017(19) -0.021(2) -0.008(2)
O11 0.036(3) 0.027(2) 0.042(3) 0.0009(19) -0.016(2) -0.014(2)
O12 0.035(3) 0.037(3) 0.033(3) 0.000(2) -0.012(2) -0.013(2)
O13 0.051(4) 0.075(4) 0.051(3) 0.006(3) -0.012(3) -0.025(3)
O14 0.044(3) 0.051(3) 0.088(5) -0.020(3) -0.016(3) -0.011(3)
O15 0.068(4) 0.040(3) 0.069(4) 0.009(3) -0.029(3) -0.021(3)
O16 0.062(4) 0.052(3) 0.046(3) -0.005(3) -0.014(3) -0.015(3)
O20 0.064(4) 0.041(3) 0.080(4) -0.011(3) -0.031(3) -0.021(3)
O21 0.069(4) 0.037(3) 0.073(4) -0.003(3) -0.039(3) -0.018(3)
O30 0.066(4) 0.041(3) 0.082(4) -0.019(3) -0.038(4) 0.005(3)
O31 0.058(4) 0.043(3) 0.067(4) -0.017(3) -0.022(3) -0.005(3)
O40 0.075(4) 0.039(3) 0.065(4) -0.010(3) -0.036(3) -0.003(3)
O41 0.059(4) 0.028(3) 0.066(4) -0.006(2) -0.029(3) -0.005(2)
O50 0.064(4) 0.083(4) 0.045(3) -0.015(3) -0.026(3) -0.008(4)
O51 0.071(4) 0.063(4) 0.042(3) -0.016(3) -0.023(3) -0.006(3)
O60 0.102(5) 0.054(4) 0.097(5) -0.022(4) -0.071(5) 0.007(3)
O61 0.068(4) 0.074(4) 0.055(4) -0.010(3) -0.040(3) -0.002(3)
O70 0.065(4) 0.047(3) 0.083(4) -0.003(3) -0.048(3) -0.020(3)
O71 0.065(4) 0.045(3) 0.094(5) -0.003(3) -0.046(4) -0.019(3)
O80 0.075(5) 0.082(5) 0.059(4) 0.021(3) -0.022(4) -0.034(4)
O81 0.052(3) 0.048(3) 0.057(4) 0.018(3) -0.022(3) -0.022(3)
O90 0.058(4) 0.035(3) 0.056(3) 0.000(2) -0.031(3) -0.004(2)
O91 0.075(4) 0.034(3) 0.075(4) 0.008(3) -0.049(3) -0.013(3)
O100 0.049(3) 0.053(3) 0.063(4) -0.008(3) -0.020(3) -0.013(3)
O101 0.047(3) 0.057(4) 0.081(4) -0.017(3) -0.014(3) -0.020(3)
O110 0.039(3) 0.033(3) 0.043(3) 0.006(2) -0.013(2) -0.016(2)
O111 0.050(3) 0.032(3) 0.051(3) 0.007(2) -0.011(3) -0.016(3)
O120 0.058(4) 0.053(4) 0.136(6) -0.036(4) -0.061(4) 0.016(3)
O121 0.056(4) 0.046(3) 0.097(5) -0.017(3) -0.044(4) 0.003(3)
O130 0.043(3) 0.046(3) 0.057(3) 0.000(3) -0.008(3) -0.021(3)
O131 0.050(4) 0.057(4) 0.061(4) -0.010(3) -0.008(3) -0.007(3)
O140 0.074(4) 0.041(3) 0.044(3) -0.002(3) -0.021(3) -0.011(3)
O141 0.069(4) 0.036(3) 0.053(3) -0.002(2) -0.020(3) -0.012(3)
O150 0.063(4) 0.048(3) 0.063(4) -0.001(3) -0.021(3) -0.027(3)
O151 0.048(3) 0.051(3) 0.061(4) -0.010(3) -0.017(3) -0.018(3)
O160 0.078(4) 0.055(3) 0.058(4) 0.012(3) -0.026(3) -0.047(3)
O161 0.058(4) 0.060(3) 0.065(4) 0.001(3) -0.027(3) -0.035(3)
O170 0.114(6) 0.043(3) 0.075(4) 0.000(3) -0.058(4) -0.017(3)
O171 0.083(4) 0.040(3) 0.049(3) 0.002(2) -0.030(3) -0.021(3)
C12 0.045(6) 0.108(9) 0.114(9) 0.036(7) -0.016(6) -0.015(6)
C13 0.060(7) 0.088(8) 0.129(11) -0.046(7) 0.005(7) -0.036(6)
C16 0.108(9) 0.082(7) 0.061(6) -0.017(5) -0.027(6) -0.010(6)
C21 0.065(6) 0.046(5) 0.058(5) -0.004(4) -0.023(4) -0.028(4)
C22 0.113(8) 0.051(5) 0.137(9) -0.012(6) -0.079(7) -0.029(5)
C23 0.142(10) 0.056(6) 0.243(17) -0.047(8) -0.093(11) -0.027(6)
C24 0.139(11) 0.130(12) 0.36(2) -0.070(14) -0.008(13) -0.106(10)
C25 0.53(4) 0.101(10) 0.263(16) 0.046(13) -0.32(2) -0.139(16)
C29 0.59(6) 0.51(6) 0.15(2) 0.02(2) -0.20(3) -0.15(4)
C31 0.052(5) 0.042(4) 0.063(5) -0.018(4) -0.017(4) -0.002(4)
C32 0.070(11) 0.051(7) 0.075(13) -0.041(7) -0.011(8) 0.005(6)
C33 0.103(8) 0.067(7) 0.148(11) -0.063(7) -0.034(8) 0.000(6)
C34 0.151(13) 0.117(12) 0.154(13) -0.065(9) 0.063(10) -0.041(10)
C35 0.22(2) 0.032(9) 0.154(18) -0.024(9) -0.094(15) 0.005(11)
C36 0.066(12) 0.060(10) 0.077(18) -0.032(11) -0.015(11) 0.016(11)
C37 0.082(14) 0.09(3) 0.20(3) -0.094(18) -0.049(19) 0.051(12)
C39 0.41(4) 0.090(10) 0.154(15) 0.022(10) -0.053(17) -0.066(17)
C41 0.053(5) 0.040(4) 0.066(6) -0.012(4) -0.018(4) -0.012(4)
C42 0.152(10) 0.046(5) 0.124(9) -0.024(6) -0.094(7) -0.001(6)
C43 0.129(13) 0.07(3) 0.11(4) -0.03(2) -0.10(2) 0.061(18)
C46 0.18(2) 0.054(9) 0.26(2) -0.052(14) -0.15(2) 0.031(11)
C47 0.28(3) 0.15(2) 0.183(16) -0.113(14) 0.036(19) 0.015(18)
C48 0.22(2) 0.053(9) 0.34(4) -0.002(17) -0.20(2) -0.053(16)
C49 0.47(4) 0.23(2) 0.24(3) -0.04(2) 0.05(2) -0.26(3)
C51 0.052(5) 0.071(6) 0.043(4) -0.008(4) -0.015(4) -0.019(5)
C52 0.067(6) 0.102(6) 0.040(5) -0.023(5) -0.007(4) 0.001(5)
C53 0.150(11) 0.223(15) 0.063(8) -0.042(9) 0.028(7) -0.099(12)
C54 0.135(10) 0.173(12) 0.061(7) -0.049(8) -0.051(7) 0.002(9)
C55 0.168(14) 0.107(7) 0.070(8) -0.032(6) -0.030(8) -0.028(7)
C59 0.22(2) 0.167(15) 0.142(15) 0.000(12) -0.055(14) -0.084(14)
C61 0.084(7) 0.054(5) 0.070(6) 0.004(5) -0.049(5) -0.018(5)
C62 0.143(10) 0.098(8) 0.133(10) -0.010(7) -0.113(9) -0.005(8)
C63 0.40(2) 0.160(13) 0.173(12) -0.082(12) -0.232(14) 0.075(16)
C64 0.254(19) 0.104(8) 0.127(12) 0.003(7) -0.134(13) 0.044(10)
C65 0.239(16) 0.55(4) 0.27(2) 0.11(2) -0.208(14) -0.23(3)
C69 0.145(19) 0.42(4) 0.26(3) -0.05(2) -0.061(18) -0.13(2)
C71 0.055(5) 0.056(5) 0.076(6) 0.003(4) -0.034(5) -0.019(4)
C72 0.103(9) 0.084(7) 0.190(10) -0.021(7) -0.107(9) -0.031(6)
C73 0.082(10) 0.34(2) 0.174(12) -0.120(13) -0.076(10) 0.010(11)
C74 0.128(12) 0.148(10) 0.41(3) -0.081(12) -0.209(17) 0.018(8)
C75 0.137(15) 0.32(2) 0.274(16) 0.091(19) -0.120(15) -0.156(16)
C79 0.17(2) 0.57(5) 0.259(14) 0.02(3) -0.05(2) -0.21(3)
C81 0.057(6) 0.072(6) 0.076(7) 0.025(5) -0.003(5) -0.018(5)
C82 0.149(11) 0.153(12) 0.094(10) 0.043(8) -0.005(7) -0.093(10)
C83 0.52(4) 0.25(2) 0.34(3) 0.001(18) -0.12(3) -0.29(3)
C84 0.149(15) 0.30(3) 0.40(4) 0.12(2) 0.122(15) -0.042(16)
C85 0.31(2) 0.29(3) 0.148(16) 0.133(16) -0.100(16) -0.13(2)
C89 0.40(4) 0.35(4) 0.22(3) 0.11(3) -0.18(3) -0.08(3)
C91 0.049(5) 0.039(4) 0.047(4) 0.000(3) -0.017(4) -0.003(3)
C92 0.109(7) 0.039(4) 0.073(6) 0.016(4) -0.050(5) -0.014(5)
C93 0.16(2) 0.042(6) 0.066(13) 0.014(7) -0.007(14) -0.019(11)
C94 0.103(11) 0.135(19) 0.21(3) 0.087(19) -0.098(13) -0.029(14)
C95 0.149(14) 0.075(12) 0.070(7) 0.013(7) -0.030(11) 0.000(13)
C96 0.09(3) 0.09(2) 0.071(18) 0.026(13) -0.047(17) -0.024(17)
C97 0.19(3) 0.055(17) 0.062(19) 0.029(11) -0.036(18) 0.025(17)
C98 0.17(2) 0.15(3) 0.08(3) 0.067(16) -0.069(16) -0.104(18)
C99 0.155(11) 0.22(2) 0.136(15) 0.096(14) -0.025(11) -0.071(14)
C101 0.042(4) 0.056(5) 0.070(6) -0.004(4) -0.019(4) -0.014(4)
C102 0.042(5) 0.088(7) 0.100(7) -0.036(6) 0.004(5) -0.012(5)
C103 0.090(12) 0.102(8) 0.55(4) -0.109(14) 0.048(19) -0.010(8)
C104 0.055(9) 0.50(3) 0.144(10) 0.117(17) 0.030(7) 0.069(15)
C105 0.044(7) 0.25(2) 0.32(2) -0.131(19) -0.036(12) -0.016(11)
C109 0.36(5) 0.60(6) 0.42(5) 0.05(3) -0.30(4) -0.03(4)
C111 0.063(5) 0.038(4) 0.052(5) 0.008(4) -0.022(4) -0.028(4)
C112 0.066(6) 0.046(5) 0.106(7) 0.020(5) -0.009(5) -0.027(5)
C113 0.083(8) 0.053(6) 0.253(17) 0.052(7) 0.005(9) -0.028(6)
C114 0.161(14) 0.166(12) 0.100(8) -0.005(8) 0.044(8) -0.101(12)
C115 0.067(7) 0.121(10) 0.220(15) 0.058(10) -0.050(9) -0.045(7)
C119 0.090(11) 0.23(2) 0.41(4) 0.03(2) -0.047(15) -0.077(14)
C121 0.048(5) 0.045(5) 0.104(7) -0.015(5) -0.039(5) 0.006(4)
C122 0.045(5) 0.083(7) 0.163(9) -0.044(6) -0.053(6) 0.018(5)
C123 0.071(17) 0.119(15) 0.21(3) -0.097(18) -0.06(2) 0.037(12)
C124 0.064(12) 0.19(2) 0.20(2) -0.037(18) 0.000(15) -0.038(15)
C125 0.055(11) 0.093(13) 0.194(16) -0.061(10) -0.075(12) 0.028(8)
C126 0.06(3) 0.086(10) 0.24(2) 0.05(2) -0.07(3) 0.033(12)
C127 0.06(2) 0.16(4) 0.157(14) -0.01(2) 0.000(16) -0.02(2)
C129 0.134(16) 0.21(2) 0.220(15) 0.057(15) -0.072(15) 0.008(13)
C131 0.057(6) 0.075(7) 0.058(5) -0.012(5) -0.003(4) -0.030(5)
C132 0.101(9) 0.082(7) 0.085(7) 0.021(6) 0.020(6) -0.022(6)
C133 0.197(16) 0.199(13) 0.125(12) 0.042(11) -0.014(11) -0.148(12)
C134 0.122(11) 0.234(16) 0.34(3) 0.11(2) 0.129(14) 0.033(13)
C135 0.236(18) 0.39(2) 0.102(11) 0.089(14) -0.053(12) -0.225(18)
C139 0.23(2) 0.41(3) 0.076(11) -0.026(15) 0.000(13) -0.18(2)
C141 0.069(6) 0.045(5) 0.051(4) 0.004(4) -0.029(4) -0.014(4)
C142 0.112(8) 0.062(6) 0.081(7) 0.008(5) 0.011(6) -0.012(6)
C143 0.254(18) 0.075(7) 0.086(9) 0.028(6) 0.031(11) -0.007(9)
C144 0.106(8) 0.23(2) 0.22(2) 0.097(16) 0.023(10) -0.045(10)
C145 0.283(18) 0.121(11) 0.063(8) -0.038(8) 0.004(12) -0.032(14)
C149 0.37(3) 0.35(4) 0.22(3) 0.05(2) -0.22(3) -0.15(3)
C151 0.047(5) 0.048(5) 0.053(5) -0.015(4) -0.010(4) -0.017(4)
C152 0.065(6) 0.076(6) 0.122(8) -0.021(6) -0.029(6) -0.035(5)
C153 0.074(7) 0.141(10) 0.285(18) -0.090(13) 0.032(10) -0.077(7)
C154 0.135(11) 0.081(7) 0.252(17) 0.008(9) -0.063(12) -0.069(7)
C155 0.24(2) 0.30(2) 0.148(12) 0.006(11) -0.099(11) -0.20(2)
C159 0.28(3) 0.30(3) 0.20(2) 0.012(17) -0.15(2) -0.12(2)
C161 0.081(7) 0.075(6) 0.073(6) 0.002(5) -0.019(5) -0.056(6)
C163 0.177(19) 0.32(2) 0.19(2) -0.156(17) 0.095(13) -0.177(17)
C164 0.24(3) 0.91(8) 0.26(3) -0.13(4) -0.03(2) -0.37(4)
C166 0.48(4) 0.217(17) 0.22(2) 0.141(15) -0.16(3) -0.198(19)
C167 0.109(14) 0.189(14) 0.111(13) -0.037(10) 0.009(9) -0.114(12)
C168 0.17(2) 0.121(16) 0.22(2) -0.010(13) 0.058(15) -0.104(16)
C171 0.081(7) 0.053(5) 0.052(5) 0.007(4) -0.030(5) -0.017(4)
C172 0.183(18) 0.090(14) 0.102(15) 0.031(10) -0.074(17) -0.079(12)
C173 0.36(2) 0.172(15) 0.102(9) 0.078(8) -0.122(13) -0.149(15)
C174 0.17(2) 0.059(8) 0.203(17) 0.060(9) -0.112(15) -0.037(9)
C175 0.19(2) 0.13(2) 0.15(2) 0.063(16) -0.070(18) -0.101(18)
C176 0.134(17) 0.09(2) 0.013(13) -0.007(15) 0.019(12) -0.04(2)
C177 0.06(2) 0.059(11) 0.11(2) 0.023(14) 0.00(2) -0.022(15)
C178 0.130(15) 0.09(3) 0.08(2) -0.01(2) 0.070(13) -0.012(18)

loop_
_atom_type_symbol
_atom_type_description
_atom_type_scat_dispersion_real
_atom_type_scat_dispersion_imag
_atom_type_scat_source
C C 0.0033 0.0016 'International Tables Vol C Tables 4.2.6.8 and 6.1.1.4'
H H 0.0000 0.0000 'International Tables Vol C Tables 4.2.6.8 and 6.1.1.4'
N N 0.0061 0.0033 'International Tables Vol C Tables 4.2.6.8 and 6.1.1.4'
O O 0.0106 0.0060 'International Tables Vol C Tables 4.2.6.8 and 6.1.1.4'
Mn Mn 0.3368 0.7283 'International Tables Vol C Tables 4.2.6.8 and 6.1.1.4'

loop_
_geom_angle_atom_site_label_1
_geom_angle_atom_site_label_2
_geom_angle_atom_site_label_3
_geom_angle
O10 Mn1 O11 84.97(19)
O10 Mn1 O1 92.67(19)
O11 Mn1 O1 88.85(19)
O10 Mn1 O110 92.8(2)
O11 Mn1 O110 92.61(19)
O1 Mn1 O110 174.5(2)
O10 Mn1 O2 173.97(18)
O11 Mn1 O2 99.82(18)
O1 Mn1 O2 83.82(18)
O110 Mn1 O2 90.67(19)
O10 Mn1 O3 95.38(18)
O11 Mn1 O3 172.1(2)
O1 Mn1 O3 83.22(18)
O110 Mn1 O3 95.28(19)
O2 Mn1 O3 79.37(17)
O10 Mn1 Mn7 42.67(13)
O11 Mn1 Mn7 43.27(13)
O1 Mn1 Mn7 98.17(14)
O110 Mn1 Mn7 86.53(14)
O2 Mn1 Mn7 142.64(13)
O3 Mn1 Mn7 137.99(13)
O10 Mn1 Mn4 88.42(13)
O11 Mn1 Mn4 130.11(14)
O1 Mn1 Mn4 42.09(13)
O110 Mn1 Mn4 137.14(14)
O2 Mn1 Mn4 85.69(12)
O3 Mn1 Mn4 42.09(13)
Mn7 Mn1 Mn4 120.44(5)
O10 Mn1 Mn2 135.11(15)
O11 Mn1 Mn2 88.93(14)
O1 Mn1 Mn2 42.69(13)
O110 Mn1 Mn2 131.96(14)
O2 Mn1 Mn2 42.07(13)
O3 Mn1 Mn2 85.23(13)
Mn7 Mn1 Mn2 123.64(5)
Mn4 Mn1 Mn2 62.56(3)
O10 Mn1 Mn3 134.72(13)
O11 Mn1 Mn3 139.45(14)
O1 Mn1 Mn3 82.37(14)
O110 Mn1 Mn3 93.08(14)
O2 Mn1 Mn3 40.02(12)
O3 Mn1 Mn3 39.36(12)
Mn7 Mn1 Mn3 177.28(5)
Mn4 Mn1 Mn3 58.36(4)
Mn2 Mn1 Mn3 58.41(4)
O12 Mn2 O5 84.44(19)
O12 Mn2 O4 173.72(19)
O5 Mn2 O4 100.78(19)
O12 Mn2 O2 92.87(18)
O5 Mn2 O2 89.07(19)
O4 Mn2 O2 83.79(18)
O12 Mn2 O81 93.4(2)
O5 Mn2 O81 91.4(2)
O4 Mn2 O81 90.0(2)
O2 Mn2 O81 173.8(2)
O12 Mn2 O1 94.32(18)
O5 Mn2 O1 172.4(2)
O4 Mn2 O1 80.04(18)
O2 Mn2 O1 83.52(18)
O81 Mn2 O1 96.1(2)
O12 Mn2 Mn9 42.54(14)
O5 Mn2 Mn9 42.58(14)
O4 Mn2 Mn9 143.09(14)
O2 Mn2 Mn9 97.28(13)
O81 Mn2 Mn9 87.25(17)
O1 Mn2 Mn9 136.85(13)
O12 Mn2 Mn3 135.65(14)
O5 Mn2 Mn3 89.99(15)
O4 Mn2 Mn3 41.72(14)
O2 Mn2 Mn3 42.96(12)
O81 Mn2 Mn3 130.80(17)
O1 Mn2 Mn3 85.67(14)
Mn9 Mn2 Mn3 123.54(5)
O12 Mn2 Mn1 87.88(14)
O5 Mn2 Mn1 130.30(15)
O4 Mn2 Mn1 86.08(13)
O2 Mn2 Mn1 42.33(12)
O81 Mn2 Mn1 138.12(16)
O1 Mn2 Mn1 42.13(13)
Mn9 Mn2 Mn1 119.20(5)
Mn3 Mn2 Mn1 63.01(4)
O12 Mn2 Mn4 133.86(14)
O5 Mn2 Mn4 140.93(15)
O4 Mn2 Mn4 40.50(13)
O2 Mn2 Mn4 82.60(12)
O81 Mn2 Mn4 93.15(17)
O1 Mn2 Mn4 39.56(12)
Mn9 Mn2 Mn4 176.41(5)
Mn3 Mn2 Mn4 58.55(4)
Mn1 Mn2 Mn4 58.49(3)
O6 Mn3 O7 84.80(19)
O6 Mn3 O4 90.8(2)
O7 Mn3 O4 87.3(2)
O6 Mn3 O3 172.4(2)
O7 Mn3 O3 100.65(19)
O4 Mn3 O3 84.20(19)
O6 Mn3 O2 94.16(18)
O7 Mn3 O2 170.5(2)
O4 Mn3 O2 83.33(18)
O3 Mn3 O2 79.59(17)
O6 Mn3 O130 92.3(2)
O7 Mn3 O130 90.3(2)
O4 Mn3 O130 175.9(2)
O3 Mn3 O130 93.0(2)
O2 Mn3 O130 99.1(2)
O6 Mn3 Mn11 42.16(13)
O7 Mn3 Mn11 43.16(14)
O4 Mn3 Mn11 94.00(13)
O3 Mn3 Mn11 143.76(13)
O2 Mn3 Mn11 136.30(13)
O130 Mn3 Mn11 86.50(16)
O6 Mn3 Mn4 133.78(16)
O7 Mn3 Mn4 88.58(15)
O4 Mn3 Mn4 43.12(13)
O3 Mn3 Mn4 42.01(13)
O2 Mn3 Mn4 85.37(13)
O130 Mn3 Mn4 133.51(16)
Mn11 Mn3 Mn4 121.34(5)
O6 Mn3 Mn2 86.61(15)
O7 Mn3 Mn2 128.33(16)
O4 Mn3 Mn2 41.99(13)
O3 Mn3 Mn2 85.85(14)
O2 Mn3 Mn2 42.23(13)
O130 Mn3 Mn2 140.95(16)
Mn11 Mn3 Mn2 116.43(5)
Mn4 Mn3 Mn2 62.62(4)
O6 Mn3 Mn1 133.68(14)
O7 Mn3 Mn1 140.07(14)
O4 Mn3 Mn1 82.69(13)
O3 Mn3 Mn1 40.02(12)
O2 Mn3 Mn1 39.59(12)
O130 Mn3 Mn1 97.08(16)
Mn11 Mn3 Mn1 174.88(5)
Mn4 Mn3 Mn1 58.35(3)
Mn2 Mn3 Mn1 58.58(3)
O8 Mn4 O9 85.47(19)
O8 Mn4 O3 89.6(2)
O9 Mn4 O3 91.14(19)
O8 Mn4 O1 173.2(2)
O9 Mn4 O1 98.03(19)
O3 Mn4 O1 84.54(18)
O8 Mn4 O160 93.2(2)
O9 Mn4 O160 90.8(2)
O3 Mn4 O160 176.7(2)
O1 Mn4 O160 92.6(2)
O8 Mn4 O4 95.95(19)
O9 Mn4 O4 174.38(19)
O3 Mn4 O4 83.44(18)
O1 Mn4 O4 80.02(18)
O160 Mn4 O4 94.6(2)
O8 Mn4 Mn5 43.22(14)
O9 Mn4 Mn5 42.73(13)
O3 Mn4 Mn5 95.54(13)
O1 Mn4 Mn5 140.74(14)
O160 Mn4 Mn5 87.68(16)
O4 Mn4 Mn5 139.13(13)
O8 Mn4 Mn1 132.34(15)
O9 Mn4 Mn1 89.13(13)
O3 Mn4 Mn1 43.16(13)
O1 Mn4 Mn1 42.35(13)
O160 Mn4 Mn1 134.22(17)
O4 Mn4 Mn1 85.90(12)
Mn5 Mn4 Mn1 120.59(5)
O8 Mn4 Mn3 86.89(14)
O9 Mn4 Mn3 132.89(15)
O3 Mn4 Mn3 42.36(13)
O1 Mn4 Mn3 86.46(14)
O160 Mn4 Mn3 136.06(18)
O4 Mn4 Mn3 41.99(13)
Mn5 Mn4 Mn3 119.39(5)
Mn1 Mn4 Mn3 63.29(4)
O8 Mn4 Mn2 135.53(14)
O9 Mn4 Mn2 138.21(14)
O3 Mn4 Mn2 83.04(13)
O1 Mn4 Mn2 40.31(13)
O160 Mn4 Mn2 93.75(16)
O4 Mn4 Mn2 39.72(13)
Mn5 Mn4 Mn2 178.22(6)
Mn1 Mn4 Mn2 58.95(3)
Mn3 Mn4 Mn2 58.83(4)
O9 Mn5 O8 84.16(18)
O9 Mn5 O70 95.7(2)
O8 Mn5 O70 174.9(2)
O9 Mn5 O21 175.8(2)
O8 Mn5 O21 94.0(2)
O70 Mn5 O21 85.9(2)
O9 Mn5 O141 95.3(2)
O8 Mn5 O141 93.8(2)
O70 Mn5 O141 91.2(2)
O21 Mn5 O141 88.6(2)
O9 Mn5 O161 85.0(2)
O8 Mn5 O161 84.6(2)
O70 Mn5 O161 90.3(2)
O21 Mn5 O161 91.2(2)
O141 Mn5 O161 178.4(2)
O9 Mn5 Mn4 42.37(13)
O8 Mn5 Mn4 42.26(13)
O70 Mn5 Mn4 136.71(17)
O21 Mn5 Mn4 135.19(16)
O141 Mn5 Mn4 101.07(15)
O161 Mn5 Mn4 78.03(14)
O10 Mn6 O9 93.67(18)
O10 Mn6 O91 91.5(2)
O9 Mn6 O91 172.5(2)
O10 Mn6 O71 174.3(2)
O9 Mn6 O71 91.5(2)
O91 Mn6 O71 83.6(2)
O10 Mn6 O140 95.0(2)
O9 Mn6 O140 92.2(2)
O91 Mn6 O140 82.0(2)
O71 Mn6 O140 87.2(2)
O10 Mn6 O101 95.7(2)
O9 Mn6 O101 97.6(2)
O91 Mn6 O101 87.3(2)
O71 Mn6 O101 81.3(2)
O140 Mn6 O101 165.1(2)
O10 Mn7 O11 83.18(18)
O10 Mn7 O41 177.2(2)
O11 Mn7 O41 95.2(2)
O10 Mn7 O90 95.02(19)
O11 Mn7 O90 172.6(2)
O41 Mn7 O90 86.3(2)
O10 Mn7 O100 95.5(2)
O11 Mn7 O100 99.0(2)
O41 Mn7 O100 87.0(2)
O90 Mn7 O100 88.4(2)
O10 Mn7 O111 87.53(19)
O11 Mn7 O111 85.74(19)
O41 Mn7 O111 90.1(2)
O90 Mn7 O111 87.0(2)
O100 Mn7 O111 174.6(2)
O10 Mn7 Mn1 41.89(13)
O11 Mn7 Mn1 42.22(13)
O41 Mn7 Mn1 136.06(16)
O90 Mn7 Mn1 134.35(15)
O100 Mn7 Mn1 106.61(15)
O111 Mn7 Mn1 78.59(13)
O12 Mn8 O11 93.68(19)
O12 Mn8 O40 173.8(2)
O11 Mn8 O40 92.2(2)
O12 Mn8 O51 91.1(2)
O11 Mn8 O51 171.8(2)
O40 Mn8 O51 82.8(2)
O12 Mn8 O150 95.4(2)
O11 Mn8 O150 99.6(2)
O40 Mn8 O150 85.4(2)
O51 Mn8 O150 86.6(2)
O12 Mn8 O13 92.1(2)
O11 Mn8 O13 92.8(2)
O40 Mn8 O13 85.8(2)
O51 Mn8 O13 80.4(2)
O150 Mn8 O13 165.1(2)
O5 Mn9 O12 83.05(19)
O5 Mn9 O61 95.3(2)
O12 Mn9 O61 177.4(2)
O5 Mn9 O50 172.6(3)
O12 Mn9 O50 95.8(2)
O61 Mn9 O50 85.6(2)
O5 Mn9 O151 98.8(2)
O12 Mn9 O151 93.3(2)
O61 Mn9 O151 88.9(3)
O50 Mn9 O151 88.5(2)
O5 Mn9 O80 84.9(2)
O12 Mn9 O80 86.9(2)
O61 Mn9 O80 91.0(3)
O50 Mn9 O80 87.7(3)
O151 Mn9 O80 176.3(2)
O5 Mn9 Mn2 42.20(14)
O12 Mn9 Mn2 41.51(13)
O61 Mn9 Mn2 136.52(19)
O50 Mn9 Mn2 135.19(18)
O151 Mn9 Mn2 103.83(14)
O80 Mn9 Mn2 78.75(18)
O6 Mn10 O5 93.86(19)
O6 Mn10 O60 174.7(3)
O5 Mn10 O60 91.4(2)
O6 Mn10 O120 90.8(2)
O5 Mn10 O120 172.3(2)
O60 Mn10 O120 83.9(3)
O6 Mn10 O170 94.1(2)
O5 Mn10 O170 97.8(2)
O60 Mn10 O170 85.0(3)
O120 Mn10 O170 88.0(3)
O6 Mn10 O14 92.9(2)
O5 Mn10 O14 92.2(2)
O60 Mn10 O14 87.1(3)
O120 Mn10 O14 81.5(3)
O170 Mn10 O14 167.4(2)
O6 Mn11 O7 83.78(18)
O6 Mn11 O30 177.9(2)
O7 Mn11 O30 94.7(2)
O6 Mn11 O121 95.6(2)
O7 Mn11 O121 173.0(3)
O30 Mn11 O121 85.7(2)
O6 Mn11 O171 94.0(2)
O7 Mn11 O171 97.3(2)
O30 Mn11 O171 87.5(2)
O121 Mn11 O171 89.7(3)
O6 Mn11 O131 86.2(2)
O7 Mn11 O131 84.6(2)
O30 Mn11 O131 92.3(3)
O121 Mn11 O131 88.4(3)
O171 Mn11 O131 178.1(2)
O6 Mn11 Mn3 41.74(13)
O7 Mn11 Mn3 42.56(13)
O30 Mn11 Mn3 136.56(17)
O121 Mn11 Mn3 135.53(17)
O171 Mn11 Mn3 102.77(15)
O131 Mn11 Mn3 78.70(16)
O7 Mn12 O8 93.25(19)
O7 Mn12 O31 91.8(2)
O8 Mn12 O31 174.8(2)
O7 Mn12 O20 175.3(2)
O8 Mn12 O20 91.3(2)
O31 Mn12 O20 83.7(2)
O7 Mn12 O15 93.5(2)
O8 Mn12 O15 94.6(2)
O31 Mn12 O15 86.5(2)
O20 Mn12 O15 84.9(2)
O7 Mn12 O16 94.2(2)
O8 Mn12 O16 93.0(2)
O31 Mn12 O16 85.2(2)
O20 Mn12 O16 86.9(2)
O15 Mn12 O16 168.9(2)
Mn4 O1 Mn1 95.6(2)
Mn4 O1 Mn2 100.1(2)
Mn1 O1 Mn2 95.18(19)
Mn2 O2 Mn1 95.61(19)
Mn2 O2 Mn3 94.81(18)
Mn1 O2 Mn3 100.39(18)
Mn4 O3 Mn3 95.63(19)
Mn4 O3 Mn1 94.8(2)
Mn3 O3 Mn1 100.62(19)
Mn3 O4 Mn2 96.29(18)
Mn3 O4 Mn4 94.89(19)
Mn2 O4 Mn4 99.8(2)
Mn2 O5 Mn10 131.8(3)
Mn2 O5 Mn9 95.2(2)
Mn10 O5 Mn9 127.8(2)
Mn3 O6 Mn10 135.5(3)
Mn3 O6 Mn11 96.1(2)
Mn10 O6 Mn11 123.1(2)
Mn12 O7 Mn3 132.8(3)
Mn12 O7 Mn11 127.7(2)
Mn3 O7 Mn11 94.3(2)
Mn4 O8 Mn12 134.4(2)
Mn4 O8 Mn5 94.5(2)
Mn12 O8 Mn5 128.8(2)
Mn4 O9 Mn5 94.9(2)
Mn4 O9 Mn6 133.4(2)
Mn5 O9 Mn6 123.8(2)
Mn1 O10 Mn6 134.5(2)
Mn1 O10 Mn7 95.44(19)
Mn6 O10 Mn7 123.1(2)
Mn1 O11 Mn8 132.8(2)
Mn1 O11 Mn7 94.51(19)
Mn8 O11 Mn7 127.3(2)
Mn2 O12 Mn8 135.2(2)
Mn2 O12 Mn9 95.9(2)
Mn8 O12 Mn9 123.6(2)
C12 O13 Mn8 122.1(5)
C13 O14 Mn10 120.2(5)
C15 O15 C14 88.2(15)
C15 O15 Mn12 120.8(13)
C14 O15 Mn12 120.7(8)
C16 O16 Mn12 123.8(6)
C21 O20 Mn12 131.2(5)
C21 O21 Mn5 132.9(5)
C31 O30 Mn11 133.7(5)
C31 O31 Mn12 135.6(5)
C41 O40 Mn8 138.1(5)
C41 O41 Mn7 132.4(5)
C51 O50 Mn9 130.5(5)
C51 O51 Mn8 132.0(6)
C61 O60 Mn10 136.3(6)
C61 O61 Mn9 132.6(6)
C71 O70 Mn5 131.7(5)
C71 O71 Mn6 134.3(6)
C81 O80 Mn9 122.2(6)
C81 O81 Mn2 123.2(6)
C91 O90 Mn7 131.3(5)
C91 O91 Mn6 134.6(5)
C101 O100 Mn7 127.7(6)
C101 O101 Mn6 132.5(5)
C111 O110 Mn1 125.6(5)
C111 O111 Mn7 124.5(5)
C121 O120 Mn10 131.7(6)
C121 O121 Mn11 131.0(5)
C131 O130 Mn3 124.5(6)
C131 O131 Mn11 124.3(6)
C141 O140 Mn6 138.2(5)
C141 O141 Mn5 125.6(5)
C151 O150 Mn8 134.5(5)
C151 O151 Mn9 126.5(5)
C161 O160 Mn4 124.3(6)
C161 O161 Mn5 122.4(5)
C171 O170 Mn10 135.4(6)
C171 O171 Mn11 122.8(6)
O13 C12 H12U 108.4
O13 C12 H12V 110.0
H12U C12 H12V 109.5
O13 C12 H12W 110.0
H12U C12 H12W 109.5
H12V C12 H12W 109.5
O14 C13 H13L 109.4
O14 C13 H13M 109.0
H13L C13 H13M 109.5
O14 C13 H13N 109.9
H13L C13 H13N 109.5
H13M C13 H13N 109.5
O16 C16 H16O 110.4
O16 C16 H16P 109.2
H16O C16 H16P 109.5
O16 C16 H16Q 108.8
H16O C16 H16Q 109.5
H16P C16 H16Q 109.5
O21 C21 O20 126.6(7)
O21 C21 C22 115.9(8)
O20 C21 C22 117.5(8)
C25 C22 C23 115.3(14)
C25 C22 C24 104.0(17)
C23 C22 C24 111.5(12)
C25 C22 C21 109.2(10)
C23 C22 C21 110.9(9)
C24 C22 C21 105.4(9)
C22 C23 H23A 109.4
C22 C23 H23B 109.7
H23A C23 H23B 109.5
C22 C23 H23C 109.4
H23A C23 H23C 109.5
H23B C23 H23C 109.5
C22 C24 H24A 109.6
C22 C24 H24B 111.6
H24A C24 H24B 109.5
C22 C24 H24C 107.2
H24A C24 H24C 109.5
H24B C24 H24C 109.5
C29 C25 C22 149(4)
C29 C25 H25A 102.5
C22 C25 H25A 103.3
C29 C25 H25B 88.4
C22 C25 H25B 99.6
H25A C25 H25B 109.4
C29 C25 H29B 45.9
C22 C25 H29B 119.2
H25A C25 H29B 85.5
H25B C25 H29B 134.4
C29 C25 H29C 39.2
C22 C25 H29C 113.2
H25A C25 H29C 141.6
H25B C25 H29C 76.6
H29B C25 H29C 67.0
C25 C29 H25A 37.9
C25 C29 H25B 44.7
H25A C29 H25B 65.4
C25 C29 H29A 138.8
H25A C29 H29A 107.7
H25B C29 H29A 109.9
C25 C29 H29B 86.0
H25A C29 H29B 75.2
H25B C29 H29B 130.7
H29A C29 H29B 109.5
C25 C29 H29C 100.0
H25A C29 H29C 137.9
H25B C29 H29C 83.8
H29A C29 H29C 109.5
H29B C29 H29C 109.5
O31 C31 O30 125.5(7)
O31 C31 C36 119(3)
O30 C31 C36 114(3)
O31 C31 C32 117.0(13)
O30 C31 C32 117.4(13)
C36 C31 C32 15(3)
C35 C32 C33 112(3)
C35 C32 C34 110(3)
C33 C32 C34 113.5(19)
C35 C32 C31 105(2)
C33 C32 C31 109.3(18)
C34 C32 C31 106.1(17)
C35 C32 H37C 81.1
C33 C32 H37C 137.7
C34 C32 H37C 30.6
C31 C32 H37C 104.9
C32 C33 C36 16(2)
C32 C33 H33A 108.0
C36 C33 H33A 115.9
C32 C33 H33B 112.6
C36 C33 H33B 118.7
H33A C33 H33B 109.5
C32 C33 H33C 107.7
C36 C33 H33C 92.1
H33A C33 H33C 109.5
H33B C33 H33C 109.5
C32 C34 C37 53(2)
C32 C34 H34A 107.5
C37 C34 H34A 90.7
C32 C34 H34B 111.8
C37 C34 H34B 71.8
H34A C34 H34B 109.5
C32 C34 H34C 109.1
C37 C34 H34C 157.2
H34A C34 H34C 109.5
H34B C34 H34C 109.5
C32 C34 H37C 61.7
C37 C34 H37C 13.3
H34A C34 H37C 97.0
H34B C34 H37C 58.6
H34C C34 H37C 153.5
C39 C35 C32 113(4)
C39 C35 H35A 109.9
C32 C35 H35A 108.8
C39 C35 H35B 107.1
C32 C35 H35B 109.2
H35A C35 H35B 109.0
C39 C35 H37A 147.0
C32 C35 H37A 93.4
H35A C35 H37A 39.5
H35B C35 H37A 81.0
C39 C35 H37B 130.2
C32 C35 H37B 93.5
H35A C35 H37B 99.3
H35B C35 H37B 23.4
H37A C35 H37B 63.8
C31 C36 C37 114(6)
C31 C36 C33 113(5)
C37 C36 C33 125(5)
C31 C36 C39 111(4)
C37 C36 C39 84(6)
C33 C36 C39 104(4)
C36 C37 C34 74(4)
C36 C37 H35A 87.9
C34 C37 H35A 120.5
C36 C37 H35B 91.3
C34 C37 H35B 150.9
H35A C37 H35B 82.7
C36 C37 H37A 121.9
C34 C37 H37A 104.6
H35A C37 H37A 41.6
H35B C37 H37A 104.5
C36 C37 H37B 121.2
C34 C37 H37B 120.4
H35A C37 H37B 117.5
H35B C37 H37B 47.2
H37A C37 H37B 109.5
C36 C37 H37C 79.8
C34 C37 H37C 11.0
H35A C37 H37C 130.7
H35B C37 H37C 144.4
H37A C37 H37C 109.5
H37B C37 H37C 109.5
C35 C39 C36 40(2)
C35 C39 H39A 114.4
C36 C39 H39A 153.3
C35 C39 H39B 105.6
C36 C39 H39B 88.0
H39A C39 H39B 109.5
C35 C39 H39C 108.3
C36 C39 H39C 81.8
H39A C39 H39C 109.5
H39B C39 H39C 109.5
O41 C41 O40 124.8(7)
O41 C41 C42 117.4(8)
O40 C41 C42 117.8(8)
C45 C42 C46 127(4)
C45 C42 C48 31(3)
C46 C42 C48 134.3(14)
C45 C42 C41 115(4)
C46 C42 C41 113.5(10)
C48 C42 C41 111.0(12)
C45 C42 C44 130(4)
C46 C42 C44 49.5(19)
C48 C42 C44 108(3)
C41 C42 C44 106(2)
C45 C42 C43 97(3)
C46 C42 C43 51.9(18)
C48 C42 C43 126(2)
C41 C42 C43 102(2)
C44 C42 C43 101(3)
C45 C42 C47 57(3)
C46 C42 C47 95.3(18)
C48 C42 C47 88.4(19)
C41 C42 C47 97.8(10)
C44 C42 C47 143(2)
C43 C42 C47 45.3(17)
C42 C43 H43A 109.6
C42 C43 H43B 106.0
H43A C43 H43B 109.5
C42 C43 H43C 112.8
H43A C43 H43C 109.5
H43B C43 H43C 109.5
C42 C43 H46C 82.1
H43A C43 H46C 31.0
H43B C43 H46C 133.1
H43C C43 H46C 109.2
C42 C44 C49 81(2)
C42 C44 H44A 108.3
C49 C44 H44A 44.5
C42 C44 H44B 108.2
C49 C44 H44B 86.7
H44A C44 H44B 109.5
C42 C44 H44C 111.9
C49 C44 H44C 153.8
H44A C44 H44C 109.5
H44B C44 H44C 109.5
C42 C44 H46A 103.6
C49 C44 H46A 166.7
H44A C44 H46A 122.9
H44B C44 H46A 103.6
H44C C44 H46A 13.5
C42 C44 H49B 108.1
C49 C44 H49B 29.5
H44A C44 H49B 43.6
H44B C44 H49B 68.4
H44C C44 H49B 138.0
H46A C44 H49B 148.2
C42 C45 H45A 103.4
C42 C45 H45B 113.3
H45A C45 H45B 109.5
C42 C45 H45C 111.5
H45A C45 H45C 109.5
H45B C45 H45C 109.5
C42 C45 H47A 107.8
H45A C45 H47A 144.0
H45B C45 H47A 41.0
H45C C45 H47A 75.0
C42 C45 H48A 115.4
H45A C45 H48A 37.9
H45B C45 H48A 126.4
H45C C45 H48A 71.7
H47A C45 H48A 132.5
C42 C45 H48B 106.9
H45A C45 H48B 55.4
H45B C45 H48B 57.2
H45C C45 H48B 141.3
H47A C45 H48B 98.0
H48A C45 H48B 87.8
C42 C46 H43A 117.1
C42 C46 H44C 113.1
H43A C46 H44C 116.9
C42 C46 H46A 105.8
H43A C46 H46A 128.5
H44C C46 H46A 12.1
C42 C46 H46B 108.8
H43A C46 H46B 83.0
H44C C46 H46B 114.0
H46A C46 H46B 109.5
C42 C46 H46C 113.7
H43A C46 H46C 27.8
H44C C46 H46C 97.4
H46A C46 H46C 109.5
H46B C46 H46C 109.5
C42 C47 H43B 78.4
C42 C47 H43C 80.8
H43B C47 H43C 67.2
C42 C47 H45B 61.9
H43B C47 H45B 126.5
H43C C47 H45B 132.0
C42 C47 H45C 61.9
H43B C47 H45C 73.0
H43C C47 H45C 129.8
H45B C47 H45C 57.5
C42 C47 H47A 106.0
H43B C47 H47A 148.2
H43C C47 H47A 144.3
H45B C47 H47A 44.3
H45C C47 H47A 81.4
C42 C47 H47B 112.7
H43B C47 H47B 96.9
H43C C47 H47B 39.8
H45B C47 H47B 129.8
H45C C47 H47B 169.1
H47A C47 H47B 109.5
C42 C47 H47C 109.7
H43B C47 H47C 42.6
H43C C47 H47C 100.5
H45B C47 H47C 119.3
H45C C47 H47C 66.2
H47A C47 H47C 109.5
H47B C47 H47C 109.5
C42 C48 H45A 159.3
C42 C48 H48A 120.7
H45A C48 H48A 40.0
C42 C48 H48B 115.2
H45A C48 H48B 84.1
H48A C48 H48B 111.7
C44 C49 H44A 29.2
C44 C49 H49A 153.7
H44A C49 H49A 144.3
C44 C49 H49B 46.1
H44A C49 H49B 44.7
H49A C49 H49B 109.5
C44 C49 H49C 91.0
H44A C49 H49C 70.3
H49A C49 H49C 109.5
H49B C49 H49C 109.5
O51 C51 O50 126.3(8)
O51 C51 C52 117.2(8)
O50 C51 C52 116.6(8)
C53 C52 C55 111.0(11)
C53 C52 C54 109.7(11)
C55 C52 C54 108.9(11)
C53 C52 C51 105.1(9)
C55 C52 C51 110.4(9)
C54 C52 C51 111.7(8)
C52 C53 H53A 108.3
C52 C53 H53B 110.1
H53A C53 H53B 109.5
C52 C53 H53C 110.0
H53A C53 H53C 109.5
H53B C53 H53C 109.5
C52 C54 H54A 110.0
C52 C54 H54B 109.5
H54A C54 H54B 109.5
C52 C54 H54C 108.8
H54A C54 H54C 109.5
H54B C54 H54C 109.5
C59 C55 C52 125.3(14)
C59 C55 H55A 106.0
C52 C55 H55A 105.0
C59 C55 H55B 106.5
C52 C55 H55B 106.6
H55A C55 H55B 106.2
C55 C59 H59A 108.6
C55 C59 H59B 110.2
H59A C59 H59B 109.5
C55 C59 H59C 109.6
H59A C59 H59C 109.5
H59B C59 H59C 109.5
O61 C61 O60 126.5(8)
O61 C61 C62 117.8(9)
O60 C61 C62 115.7(9)
C65 C62 C63 118(2)
C65 C62 C64 102(2)
C63 C62 C64 109.0(14)
C65 C62 C61 108.6(15)
C63 C62 C61 109.8(11)
C64 C62 C61 109.0(10)
C62 C63 H63A 110.0
C62 C63 H63B 109.7
H63A C63 H63B 109.5
C62 C63 H63C 108.7
H63A C63 H63C 109.5
H63B C63 H63C 109.5
C62 C64 H64A 109.5
C62 C64 H64B 110.8
H64A C64 H64B 109.5
C62 C64 H64C 108.1
H64A C64 H64C 109.5
H64B C64 H64C 109.5
C69 C65 C62 136(4)
C69 C65 H65A 104.5
C62 C65 H65A 112.0
C69 C65 H65B 88.5
C62 C65 H65B 102.1
H65A C65 H65B 107.9
C69 C65 H69B 40.3
C62 C65 H69B 115.8
H65A C65 H69B 89.2
H65B C65 H69B 128.8
C65 C69 H65B 40.6
C65 C69 H69A 131.4
H65B C69 H69A 106.5
C65 C69 H69B 89.1
H65B C69 H69B 129.7
H69A C69 H69B 109.5
C65 C69 H69C 105.3
H65B C69 H69C 89.8
H69A C69 H69C 109.5
H69B C69 H69C 109.5
O71 C71 O70 125.5(8)
O71 C71 C72 118.0(8)
O70 C71 C72 116.5(8)
C74 C72 C73 113.4(14)
C74 C72 C71 114.7(9)
C73 C72 C71 109.4(11)
C74 C72 C75 116.0(17)
C73 C72 C75 93.5(14)
C71 C72 C75 107.8(10)
C72 C73 H73A 107.5
C72 C73 H73B 108.9
H73A C73 H73B 109.5
C72 C73 H73C 112.0
H73A C73 H73C 109.5
H73B C73 H73C 109.5
C72 C74 H74A 111.5
C72 C74 H74B 107.9
H74A C74 H74B 109.5
C72 C74 H74C 108.9
H74A C74 H74C 109.5
H74B C74 H74C 109.5
C72 C75 C79 97.2(17)
C72 C75 H75A 111.9
C79 C75 H75A 111.3
C72 C75 H75B 113.6
C79 C75 H75B 113.7
H75A C75 H75B 108.9
C75 C79 H79A 106.0
C75 C79 H79B 112.4
H79A C79 H79B 109.5
C75 C79 H79C 109.9
H79A C79 H79C 109.5
H79B C79 H79C 109.5
O80 C81 O81 128.1(9)
O80 C81 C82 119.4(11)
O81 C81 C82 112.4(11)
C84 C82 C83 130(2)
C84 C82 C81 111.8(15)
C83 C82 C81 106.6(15)
C84 C82 C85 104.1(18)
C83 C82 C85 100.4(17)
C81 C82 C85 99.0(12)
C82 C83 H83A 107.4
C82 C83 H83B 108.4
H83A C83 H83B 109.5
C82 C83 H83C 112.6
H83A C83 H83C 109.5
H83B C83 H83C 109.5
C82 C84 H84A 110.1
C82 C84 H84B 109.9
H84A C84 H84B 109.5
C82 C84 H84C 108.5
H84A C84 H84C 109.5
H84B C84 H84C 109.5
C89 C85 C82 177(2)
C89 C85 H85A 90.2
C82 C85 H85A 90.4
C89 C85 H85B 91.1
C82 C85 H85B 91.8
H85A C85 H85B 103.0
C85 C89 H89A 113.0
C85 C89 H89B 108.2
H89A C89 H89B 109.5
C85 C89 H89C 107.1
H89A C89 H89C 109.5
H89B C89 H89C 109.5
O91 C91 O90 125.4(7)
O91 C91 C92 117.1(7)
O90 C91 C92 117.5(7)
C95 C92 C97 143.8(15)
C95 C92 C96 52.5(15)
C97 C92 C96 116(2)
C95 C92 C98 69(2)
C97 C92 C98 94(3)
C96 C92 C98 116(2)
C95 C92 C93 117.6(15)
C97 C92 C93 39(2)
C96 C92 C93 131.9(16)
C98 C92 C93 55(2)
C95 C92 C91 108.8(10)
C97 C92 C91 106.8(14)
C96 C92 C91 114.3(13)
C98 C92 C91 107.8(16)
C93 C92 C91 112.9(11)
C95 C92 C94 102.2(18)
C97 C92 C94 73(2)
C96 C92 C94 50.0(15)
C98 C92 C94 145.0(18)
C93 C92 C94 107.2(16)
C91 C92 C94 107.0(10)
C92 C93 H93A 109.0
C92 C93 H93B 108.8
H93A C93 H93B 109.5
C92 C93 H93C 110.6
H93A C93 H93C 109.5
H93B C93 H93C 109.5
C92 C93 H97A 119.3
H93A C93 H97A 96.4
H93B C93 H97A 14.0
H93C C93 H97A 110.9
C92 C93 H97C 83.2
H93A C93 H97C 166.4
H93B C93 H97C 70.8
H93C C93 H97C 59.1
H97A C93 H97C 82.2
C92 C93 H98A 85.9
H93A C93 H98A 73.2
H93B C93 H98A 162.4
H93C C93 H98A 54.7
H97A C93 H98A 154.8
H97C C93 H98A 102.4
C92 C93 H98B 87.0
H93A C93 H98B 23.3
H93B C93 H98B 126.1
H93C C93 H98B 112.1
H97A C93 H98B 115.0
H97C C93 H98B 162.7
H98A C93 H98B 62.6
C92 C94 H94A 108.0
C92 C94 H94B 116.6
H94A C94 H94B 109.5
C92 C94 H94C 103.6
H94A C94 H94C 109.5
H94B C94 H94C 109.5
C92 C94 H96B 84.3
H94A C94 H96B 44.3
H94B C94 H96B 152.7
H94C C94 H96B 79.9
C92 C94 H96C 83.6
H94A C94 H96C 108.4
H94B C94 H96C 127.6
H94C C94 H96C 21.9
H96B C94 H96C 69.0
C92 C95 C99 102.7(18)
C92 C95 H95A 107.5
C99 C95 H95A 5.7
C92 C95 H95B 110.6
C99 C95 H95B 109.1
H95A C95 H95B 109.5
C92 C95 H95C 110.3
C99 C95 H95C 114.6
H95A C95 H95C 109.5
H95B C95 H95C 109.5
C92 C95 H96A 113.8
C99 C95 H96A 142.0
H95A C95 H96A 136.5
H95B C95 H96A 68.3
H95C C95 H96A 43.3
C92 C95 H99B 138.3
C99 C95 H99B 35.8
H95A C95 H99B 31.5
H95B C95 H99B 87.8
H95C C95 H99B 97.1
H96A C95 H99B 107.8
C92 C96 H94A 89.3
C92 C96 H94C 101.0
H94A C96 H94C 66.6
C92 C96 H95B 85.0
H94A C96 H95B 103.5
H94C C96 H95B 168.1
C92 C96 H95C 88.9
H94A C96 H95C 172.9
H94C C96 H95C 120.5
H95B C96 H95C 69.5
C92 C96 H96A 105.9
H94A C96 H96A 144.2
H94C C96 H96A 137.6
H95B C96 H96A 47.9
H95C C96 H96A 30.9
C92 C96 H96B 112.2
H94A C96 H96B 35.4
H94C C96 H96B 89.2
H95B C96 H96B 78.9
H95C C96 H96B 140.4
H96A C96 H96B 109.5
C92 C96 H96C 110.3
H94A C96 H96C 94.5
H94C C96 H96C 29.0
H95B C96 H96C 156.7
H95C C96 H96C 92.5
H96A C96 H96C 109.5
H96B C96 H96C 109.5
C92 C97 H93B 125.5
C92 C97 H93C 87.3
H93B C97 H93C 79.4
C92 C97 H97A 116.2
H93B C97 H97A 11.1
H93C C97 H97A 71.5
C92 C97 H97B 107.2
H93B C97 H97B 99.5
H93C C97 H97B 162.1
H97A C97 H97B 109.5
C92 C97 H97C 104.8
H93B C97 H97C 109.6
H93C C97 H97C 55.4
H97A C97 H97C 109.5
H97B C97 H97C 109.5
C92 C98 C99 106(3)
C92 C98 H93A 95.6
C99 C98 H93A 141.1
C92 C98 H95A 82.6
C99 C98 H95A 27.1
H93A C98 H95A 161.0
C92 C98 H98A 113.1
C99 C98 H98A 110.8
H93A C98 H98A 88.8
H95A C98 H98A 109.4
C92 C98 H98B 111.4
C99 C98 H98B 106.8
H93A C98 H98B 34.3
H95A C98 H98B 129.3
H98A C98 H98B 108.6
C98 C99 C95 63.8(17)
C98 C99 H95A 71.8
C95 C99 H95A 8.0
C98 C99 H99A 112.4
C95 C99 H99A 152.2
H95A C99 H99A 151.4
C98 C99 H99B 106.0
C95 C99 H99B 51.4
H95A C99 H99B 45.3
H99A C99 H99B 109.5
C98 C99 H99C 110.0
C95 C99 H99C 97.0
H95A C99 H99C 94.3
H99A C99 H99C 109.5
H99B C99 H99C 109.5
O101 C101 O100 124.2(8)
O101 C101 C102 118.4(8)
O100 C101 C102 117.3(8)
C104 C102 C105 105.5(17)
C104 C102 C103 107.3(18)
C105 C102 C103 112.0(16)
C104 C102 C101 110.1(10)
C105 C102 C101 115.4(11)
C103 C102 C101 106.4(10)
C102 C103 H10A 110.1
C102 C103 H10B 108.6
H10A C103 H10B 109.5
C102 C103 H10C 109.7
H10A C103 H10C 109.5
H10B C103 H10C 109.5
C102 C104 H10D 113.8
C102 C104 H10E 109.6
H10D C104 H10E 109.5
C102 C104 H10F 104.9
H10D C104 H10F 109.5
H10E C104 H10F 109.5
C102 C105 C109 102(2)
C102 C105 H10G 112.5
C109 C105 H10G 115.8
C102 C105 H10H 108.6
C109 C105 H10H 108.6
H10G C105 H10H 108.8
C105 C109 H10I 106.4
C105 C109 H10J 107.4
H10I C109 H10J 109.5
C105 C109 H10K 114.5
H10I C109 H10K 109.5
H10J C109 H10K 109.5
O111 C111 O110 124.4(7)
O111 C111 C112 120.1(7)
O110 C111 C112 115.5(7)
C113 C112 C111 110.2(8)
C113 C112 C114 109.7(12)
C111 C112 C114 107.1(9)
C113 C112 C115 110.9(10)
C111 C112 C115 105.2(9)
C114 C112 C115 113.5(12)
C112 C113 H11C 110.5
C112 C113 H11D 109.3
H11C C113 H11D 109.5
C112 C113 H11E 108.7
H11C C113 H11E 109.5
H11D C113 H11E 109.5
C112 C114 H11F 109.5
C112 C114 H11G 109.9
H11F C114 H11G 109.5
C112 C114 H11H 109.1
H11F C114 H11H 109.5
H11G C114 H11H 109.5
C119 C115 C112 122.0(15)
C119 C115 H11A 109.4
C112 C115 H11A 107.0
C119 C115 H11B 104.3
C112 C115 H11B 106.7
H11A C115 H11B 106.5
C115 C119 H11I 108.6
C115 C119 H11J 107.2
H11I C119 H11J 109.5
C115 C119 H11K 112.6
H11I C119 H11K 109.5
H11J C119 H11K 109.5
O120 C121 O121 124.9(8)
O120 C121 C122 117.5(8)
O121 C121 C122 117.6(8)
C128 C122 C123 124(2)
C128 C122 C121 118.4(17)
C123 C122 C121 116.0(15)
C128 C122 C125 56.9(16)
C123 C122 C125 117.0(16)
C121 C122 C125 108.4(11)
C128 C122 C126 134(3)
C123 C122 C126 35(2)
C121 C122 C126 103.3(19)
C125 C122 C126 94(3)
C128 C122 C124 47.0(16)
C123 C122 C124 106.9(19)
C121 C122 C124 103.1(12)
C125 C122 C124 103.7(15)
C126 C122 C124 141(2)
C128 C122 C127 96(2)
C123 C122 C127 58.6(18)
C121 C122 C127 102.0(14)
C125 C122 C127 146.3(17)
C126 C122 C127 93(3)
C124 C122 C127 54.3(17)
C122 C123 H12A 112.8
C122 C123 H12B 106.1
H12A C123 H12B 109.5
C122 C123 H12C 109.4
H12A C123 H12C 109.5
H12B C123 H12C 109.5
C122 C123 H12J 118.5
H12A C123 H12J 30.7
H12B C123 H12J 79.3
H12C C123 H12J 126.6
C122 C123 H12K 106.9
H12A C123 H12K 56.2
H12B C123 H12K 147.0
H12C C123 H12K 59.0
H12J C123 H12K 84.8
C122 C123 H12L 106.6
H12A C123 H12L 137.4
H12B C123 H12L 73.0
H12C C123 H12L 39.4
H12J C123 H12L 131.9
H12K C123 H12L 97.8
C122 C124 H12D 108.7
C122 C124 H12E 109.6
H12D C124 H12E 109.5
C122 C124 H12F 110.1
H12D C124 H12F 109.5
H12E C124 H12F 109.5
C122 C124 H12P 89.3
H12D C124 H12P 19.4
H12E C124 H12P 118.9
H12F C124 H12P 117.2
C129 C125 C122 100.8(15)
C129 C125 H12G 110.5
C122 C125 H12G 111.1
C129 C125 H12H 112.1
C122 C125 H12H 112.9
H12G C125 H12H 109.3
C129 C125 H12O 158.8
C122 C125 H12O 90.0
H12G C125 H12O 81.9
H12H C125 H12O 46.7
C122 C126 C129 78(3)
C122 C126 H12A 129.9
C129 C126 H12A 120.2
C122 C126 H12C 76.8
C129 C126 H12C 151.7
H12A C126 H12C 86.1
C122 C126 H12I 109.9
C129 C126 H12I 33.9
H12A C126 H12I 104.7
H12C C126 H12I 155.9
C122 C126 H12J 107.4
C129 C126 H12J 110.0
H12A C126 H12J 24.8
H12C C126 H12J 89.5
H12I C126 H12J 109.5
C122 C126 H12K 111.1
C129 C126 H12K 134.1
H12A C126 H12K 89.2
H12C C126 H12K 48.3
H12I C126 H12K 109.5
H12J C126 H12K 109.5
C122 C127 H12B 65.8
C122 C127 H12C 67.6
H12B C127 H12C 60.9
C122 C127 H12E 78.6
H12B C127 H12E 130.0
H12C C127 H12E 134.6
C122 C127 H12L 107.0
H12B C127 H12L 72.7
H12C C127 H12L 39.8
H12E C127 H12L 154.7
C122 C127 H12M 107.7
H12B C127 H12M 68.9
H12C C127 H12M 126.6
H12E C127 H12M 91.5
H12L C127 H12M 109.5
C122 C127 H12N 113.6
H12B C127 H12N 177.7
H12C C127 H12N 121.2
H12E C127 H12N 48.0
H12L C127 H12N 109.5
H12M C127 H12N 109.5
C122 C128 H12D 118.2
C122 C128 H12G 95.3
H12D C128 H12G 146.3
C122 C128 H12O 110.2
H12D C128 H12O 104.7
H12G C128 H12O 55.7
C122 C128 H12P 108.5
H12D C128 H12P 9.7
H12G C128 H12P 155.8
H12O C128 H12P 109.5
C122 C128 H12Q 109.7
H12D C128 H12Q 104.2
H12G C128 H12Q 65.0
H12O C128 H12Q 109.5
H12P C128 H12Q 109.5
C125 C129 C126 75.1(17)
C125 C129 H12I 96.4
C126 C129 H12I 21.4
C125 C129 H12R 109.8
C126 C129 H12R 155.3
H12I C129 H12R 142.6
C125 C129 H12S 110.1
C126 C129 H12S 48.4
H12I C129 H12S 34.2
H12R C129 H12S 109.5
C125 C129 H12T 108.5
C126 C129 H12T 90.8
H12I C129 H12T 85.6
H12R C129 H12T 109.5
H12S C129 H12T 109.5
O131 C131 O130 125.9(8)
O131 C131 C132 117.1(9)
O130 C131 C132 117.0(9)
C135 C132 C133 104.1(14)
C135 C132 C131 112.1(13)
C133 C132 C131 109.6(11)
C135 C132 C134 123.1(17)
C133 C132 C134 98.7(16)
C131 C132 C134 107.8(11)
C132 C133 H13C 111.0
C132 C133 H13D 108.8
H13C C133 H13D 109.5
C132 C133 H13E 108.7
H13C C133 H13E 109.5
H13D C133 H13E 109.5
C132 C134 H13F 108.6
C132 C134 H13G 111.6
H13F C134 H13G 109.5
C132 C134 H13H 108.1
H13F C134 H13H 109.5
H13G C134 H13H 109.5
C132 C135 C139 94.0(16)
C132 C135 H13A 113.1
C139 C135 H13A 113.5
C132 C135 H13B 113.4
C139 C135 H13B 111.5
H13A C135 H13B 110.4
C135 C139 H13I 110.6
C135 C139 H13J 107.9
H13I C139 H13J 109.5
C135 C139 H13K 109.9
H13I C139 H13K 109.5
H13J C139 H13K 109.5
O140 C141 O141 124.6(8)
O140 C141 C142 117.6(8)
O141 C141 C142 117.8(8)
C144 C142 C143 111.6(14)
C144 C142 C141 107.3(12)
C143 C142 C141 111.5(9)
C144 C142 C145 106.0(14)
C143 C142 C145 111.5(13)
C141 C142 C145 108.7(10)
C142 C143 H14C 109.7
C142 C143 H14D 108.4
H14C C143 H14D 109.5
C142 C143 H14E 110.4
H14C C143 H14E 109.5
H14D C143 H14E 109.5
C142 C144 H14F 111.1
C142 C144 H14G 110.6
H14F C144 H14G 109.5
C142 C144 H14H 106.7
H14F C144 H14H 109.5
H14G C144 H14H 109.5
C149 C145 C142 110.0(14)
C149 C145 H14A 112.0
C142 C145 H14A 109.3
C149 C145 H14B 109.2
C142 C145 H14B 108.4
H14A C145 H14B 108.0
C145 C149 H14I 107.0
C145 C149 H14J 109.3
H14I C149 H14J 109.5
C145 C149 H14K 112.1
H14I C149 H14K 109.5
H14J C149 H14K 109.5
O150 C151 O151 123.6(7)
O150 C151 C152 118.2(8)
O151 C151 C152 118.1(8)
C153 C152 C155 112.2(14)
C153 C152 C154 109.6(12)
C155 C152 C154 104.2(13)
C153 C152 C151 110.1(8)
C155 C152 C151 108.7(11)
C154 C152 C151 112.0(9)
C152 C153 H15F 108.7
C152 C153 H15G 108.2
H15F C153 H15G 109.5
C152 C153 H15H 111.5
H15F C153 H15H 109.5
H15G C153 H15H 109.5
C152 C154 H15I 110.4
C152 C154 H15J 109.2
H15I C154 H15J 109.5
C152 C154 H15K 108.8
H15I C154 H15K 109.5
H15J C154 H15K 109.5
C159 C155 C152 134(2)
C159 C155 H15D 107.5
C152 C155 H15D 104.1
C159 C155 H15E 99.7
C152 C155 H15E 102.1
H15D C155 H15E 106.2
C155 C159 H15L 113.3
C155 C159 H15M 103.5
H15L C159 H15M 109.5
C155 C159 H15N 111.5
H15L C159 H15N 109.5
H15M C159 H15N 109.5
O161 C161 O160 126.7(9)
O161 C161 C165 120.8(14)
O160 C161 C165 107.0(15)
O161 C161 C167 117.9(10)
O160 C161 C167 115.2(10)
C165 C161 C167 30.3(13)
O161 C161 H16B 84.8
O160 C161 H16B 131.7
C165 C161 H16B 37.3
C167 C161 H16B 54.6
C163 C162 C167 105(5)
C163 C162 C165 134(5)
C167 C162 C165 30.7(19)
C163 C162 H16C 88.3
C167 C162 H16C 138.1
C165 C162 H16C 116.5
C163 C162 H16D 50.2
C167 C162 H16D 113.6
C165 C162 H16D 137.3
H16C C162 H16D 105.6
C163 C162 H16A 138.4
C167 C162 H16A 46.5
C165 C162 H16A 36.7
H16C C162 H16A 133.3
H16D C162 H16A 106.8
C162 C163 C167 48(3)
C162 C163 C165 32(3)
C167 C163 C165 18.0(14)
C162 C163 H16C 44.7
C167 C163 H16C 85.8
C165 C163 H16C 67.8
C162 C163 H16D 95.7
C167 C163 H16D 107.2
C165 C163 H16D 111.3
H16C C163 H16D 109.5
C162 C163 H16E 150.2
C167 C163 H16E 131.9
C165 C163 H16E 137.3
H16C C163 H16E 109.5
H16D C163 H16E 109.5
C168 C164 H16F 98.8
C168 C164 H16G 74.6
H16F C164 H16G 109.5
C168 C164 H16H 147.3
H16F C164 H16H 109.5
H16G C164 H16H 109.5
C168 C164 H16N 10.3
H16F C164 H16N 92.6
H16G C164 H16N 68.8
H16H C164 H16N 156.4
C166 C165 C161 135(3)
C166 C165 C162 106(3)
C161 C165 C162 101(2)
C166 C165 C163 119(3)
C161 C165 C163 90.1(16)
C162 C165 C163 13.9(16)
C166 C165 H16A 69.1
C161 C165 H16A 155.4
C162 C165 H16A 66.6
C163 C165 H16A 73.4
C166 C165 H16B 96.4
C161 C165 H16B 71.8
C162 C165 H16B 153.7
C163 C165 H16B 141.0
H16A C165 H16B 109.9
C166 C165 H16J 36.6
C161 C165 H16J 136.0
C162 C165 H16J 70.0
C163 C165 H16J 83.8
H16A C165 H16J 61.5
H16B C165 H16J 133.1
C166 C165 H16K 46.1
C161 C165 H16K 89.4
C162 C165 H16K 124.6
C163 C165 H16K 134.2
H16A C165 H16K 115.2
H16B C165 H16K 81.2
H16J C165 H16K 65.8
C165 C166 C168 49.2(19)
C165 C166 C167 15.0(19)
C168 C166 C167 46.1(10)
C165 C166 H16A 45.1
C168 C166 H16A 38.5
C167 C166 H16A 31.1
C165 C166 H16I 156.8
C168 C166 H16I 112.8
C167 C166 H16I 158.8
H16A C166 H16I 133.3
C165 C166 H16J 93.1
C168 C166 H16J 116.7
C167 C166 H16J 83.8
H16A C166 H16J 78.3
H16I C166 H16J 109.5
C165 C166 H16K 65.6
C168 C166 H16K 98.2
C167 C166 H16K 79.9
H16A C166 H16K 110.7
H16I C166 H16K 109.5
H16J C166 H16K 109.5
C162 C167 C163 26(2)
C162 C167 C168 131(3)
C163 C167 C168 142.6(17)
C162 C167 C161 116(2)
C163 C167 C161 112.4(13)
C168 C167 C161 105.0(16)
C162 C167 C166 88(2)
C163 C167 C166 114.7(19)
C168 C167 C166 63.7(17)
C161 C167 C166 90.8(15)
C162 C167 H16A 81.6
C163 C167 H16A 103.1
C168 C167 H16A 51.1
C161 C167 H16A 126.8
C166 C167 H16A 37.3
C162 C167 H16B 142.3
C163 C167 H16B 165.2
C168 C167 H16B 47.5
C161 C167 H16B 59.4
C166 C167 H16B 56.1
H16A C167 H16B 76.3
C162 C167 H16N 130.8
C163 C167 H16N 120.7
C168 C167 H16N 38.2
C161 C167 H16N 112.3
C166 C167 H16N 101.4
H16A C167 H16N 78.4
H16B C167 H16N 73.8
C167 C168 C166 70.2(17)
C167 C168 C164 54.2(13)
C166 C168 C164 124.1(15)
C167 C168 H16A 46.0
C166 C168 H16A 42.5
C164 C168 H16A 88.7
C167 C168 H16B 63.4
C166 C168 H16B 61.3
C164 C168 H16B 95.7
H16A C168 H16B 84.3
C167 C168 H16L 121.5
C166 C168 H16L 84.0
C164 C168 H16L 118.0
H16A C168 H16L 79.5
H16B C168 H16L 141.9
C167 C168 H16M 126.9
C166 C168 H16M 103.4
C164 C168 H16M 113.8
H16A C168 H16M 145.0
H16B C168 H16M 67.8
H16L C168 H16M 109.5
C167 C168 H16N 68.0
C166 C168 H16N 137.0
C164 C168 H16N 14.1
H16A C168 H16N 98.3
H16B C168 H16N 106.8
H16L C168 H16N 109.5
H16M C168 H16N 109.5
O170 C171 O171 125.7(8)
O170 C171 C172 117.8(11)
O171 C171 C172 115.5(11)
O170 C171 C176 114.2(19)
O171 C171 C176 117(2)
C172 C171 C176 28.4(18)
C175 C172 C173 114(2)
C175 C172 C171 111.5(18)
C173 C172 C171 108.7(16)
C175 C172 C174 104(2)
C173 C172 C174 110.9(18)
C171 C172 C174 108.0(18)
C175 C172 H17K 96.7
C173 C172 H17K 107.0
C171 C172 H17K 118.8
C174 C172 H17K 11.0
C172 C173 C176 28.9(16)
C172 C173 H17A 102.9
C176 C173 H17A 74.4
C172 C173 H17B 114.2
C176 C173 H17B 128.8
H17A C173 H17B 109.5
C172 C173 H17C 111.1
C176 C173 H17C 117.0
H17A C173 H17C 109.5
H17B C173 H17C 109.5
C177 C174 C172 41.0(19)
C177 C174 H17D 85.3
C172 C174 H17D 111.3
C177 C174 H17E 149.0
C172 C174 H17E 108.4
H17D C174 H17E 109.5
C177 C174 H17F 89.6
C172 C174 H17F 108.8
H17D C174 H17F 109.5
H17E C174 H17F 109.5
C177 C174 H17K 28.3
C172 C174 H17K 41.0
H17D C174 H17K 70.9
H17E C174 H17K 130.3
H17F C174 H17K 117.1
C172 C175 C178 88(3)
C172 C175 H17G 106.0
C178 C175 H17G 18.2
C172 C175 H17H 111.6
C178 C175 H17H 122.1
H17G C175 H17H 109.5
C172 C175 H17I 110.8
C178 C175 H17I 112.6
H17G C175 H17I 109.5
H17H C175 H17I 109.5
C172 C175 H17J 80.4
C178 C175 H17J 142.0
H17G C175 H17J 139.2
H17H C175 H17J 36.7
H17I C175 H17J 105.3
C172 C175 H17L 77.5
C178 C175 H17L 146.2
H17G C175 H17L 154.6
H17H C175 H17L 91.8
H17I C175 H17L 48.1
H17J C175 H17L 66.0
C178 C176 C173 120(3)
C178 C176 C171 115(4)
C173 C176 C171 106(4)
C178 C176 C177 121(5)
C173 C176 C177 93(4)
C171 C176 C177 98(2)
C178 C176 H17G 31.3
C173 C176 H17G 125.0
C171 C176 H17G 128.3
C177 C176 H17G 89.8
C174 C177 C176 115(4)
C174 C177 H17D 37.8
C176 C177 H17D 135.3
C174 C177 H17H 154.7
C176 C177 H17H 80.7
H17D C177 H17H 117.1
C174 C177 H17I 137.4
C176 C177 H17I 74.3
H17D C177 H17I 150.1
H17H C177 H17I 64.0
C174 C177 H17J 117.2
C176 C177 H17J 107.7
H17D C177 H17J 79.6
H17H C177 H17J 37.6
H17I C177 H17J 96.5
C174 C177 H17K 12.2
C176 C177 H17K 111.3
H17D C177 H17K 32.6
H17H C177 H17K 145.6
H17I C177 H17K 149.2
H17J C177 H17K 109.5
C174 C177 H17L 97.5
C176 C177 H17L 109.4
H17D C177 H17L 109.2
H17H C177 H17L 95.3
H17I C177 H17L 43.9
H17J C177 H17L 109.5
H17K C177 H17L 109.5
C176 C178 C175 51(3)
C176 C178 H17G 74.1
C175 C178 H17G 24.1

loop_
_geom_bond_atom_site_label_1
_geom_bond_atom_site_label_2
_geom_bond_distance
Mn1 O10 1.870(4)
Mn1 O11 1.879(4)
Mn1 O1 1.913(4)
Mn1 O110 1.913(5)
Mn1 O2 1.921(4)
Mn1 O3 1.940(4)
Mn1 Mn7 2.7873(14)
Mn1 Mn4 2.8263(14)
Mn1 Mn2 2.8399(14)
Mn1 Mn3 2.9656(14)
Mn2 O12 1.860(4)
Mn2 O5 1.883(4)
Mn2 O4 1.908(4)
Mn2 O2 1.912(4)
Mn2 O81 1.930(5)
Mn2 O1 1.934(4)
Mn2 Mn9 2.7914(15)
Mn2 Mn3 2.8348(16)
Mn2 Mn4 2.9421(14)
Mn3 O6 1.869(4)
Mn3 O7 1.894(4)
Mn3 O4 1.898(5)
Mn3 O3 1.914(4)
Mn3 O2 1.939(4)
Mn3 O130 1.940(5)
Mn3 Mn11 2.7920(15)
Mn3 Mn4 2.8265(15)
Mn4 O8 1.869(4)
Mn4 O9 1.873(4)
Mn4 O3 1.901(5)
Mn4 O1 1.903(4)
Mn4 O160 1.918(5)
Mn4 O4 1.939(4)
Mn4 Mn5 2.7699(15)
Mn5 O9 1.886(4)
Mn5 O8 1.903(4)
Mn5 O70 1.931(5)
Mn5 O21 1.951(5)
Mn5 O141 2.165(6)
Mn5 O161 2.214(6)
Mn6 O10 1.886(4)
Mn6 O9 1.893(4)
Mn6 O91 1.964(5)
Mn6 O71 1.972(5)
Mn6 O140 2.150(6)
Mn6 O101 2.168(6)
Mn7 O10 1.898(4)
Mn7 O11 1.916(4)
Mn7 O41 1.942(5)
Mn7 O90 1.956(5)
Mn7 O100 2.153(6)
Mn7 O111 2.162(5)
Mn8 O12 1.870(4)
Mn8 O11 1.904(4)
Mn8 O40 1.930(5)
Mn8 O51 1.988(5)
Mn8 O150 2.156(6)
Mn8 O13 2.239(6)
Mn9 O5 1.897(5)
Mn9 O12 1.898(4)
Mn9 O61 1.930(5)
Mn9 O50 1.960(6)
Mn9 O151 2.160(6)
Mn9 O80 2.191(7)
Mn10 O6 1.877(5)
Mn10 O5 1.886(5)
Mn10 O60 1.949(6)
Mn10 O120 1.970(6)
Mn10 O170 2.138(6)
Mn10 O14 2.241(6)
Mn11 O6 1.885(4)
Mn11 O7 1.915(5)
Mn11 O30 1.941(5)
Mn11 O121 1.951(5)
Mn11 O171 2.156(6)
Mn11 O131 2.162(6)
Mn12 O7 1.872(5)
Mn12 O8 1.873(5)
Mn12 O31 1.969(5)
Mn12 O20 1.978(5)
Mn12 O15 2.208(6)
Mn12 O16 2.211(5)
O13 C12 1.404(11)
O14 C13 1.393(13)
O15 C15 1.41(3)
O15 C14 1.447(18)
O16 C16 1.443(10)
O20 C21 1.262(9)
O21 C21 1.225(9)
O30 C31 1.245(9)
O31 C31 1.235(9)
O40 C41 1.273(9)
O41 C41 1.264(9)
O50 C51 1.263(10)
O51 C51 1.246(9)
O60 C61 1.250(11)
O61 C61 1.227(10)
O70 C71 1.284(10)
O71 C71 1.222(9)
O80 C81 1.230(13)
O81 C81 1.307(12)
O90 C91 1.256(9)
O91 C91 1.248(9)
O100 C101 1.262(9)
O101 C101 1.233(10)
O110 C111 1.306(8)
O111 C111 1.241(9)
O120 C121 1.246(10)
O121 C121 1.270(10)
O130 C131 1.295(10)
O131 C131 1.239(11)
O140 C141 1.223(9)
O141 C141 1.285(9)
O150 C151 1.234(9)
O151 C151 1.264(9)
O160 C161 1.287(10)
O161 C161 1.228(10)
O170 C171 1.228(10)
O171 C171 1.266(9)
C12 H12U 0.9601
C12 H12V 0.9600
C12 H12W 0.9600
C13 H13L 0.9601
C13 H13M 0.9601
C13 H13N 0.9600
C16 H16O 0.9600
C16 H16P 0.9600
C16 H16Q 0.9600
C21 C22 1.558(11)
C22 C25 1.424(18)
C22 C23 1.502(15)
C22 C24 1.54(2)
C23 H23A 0.9599
C23 H23B 0.9600
C23 H23C 0.9601
C24 H24A 0.9600
C24 H24B 0.9600
C24 H24C 0.9601
C25 C29 1.00(3)
C25 H25A 0.9599
C25 H25B 0.9600
C25 H29B 1.3333
C25 H29C 1.4976
C29 H25A 1.5247
C29 H25B 1.3639
C29 H29A 0.9600
C29 H29B 0.9600
C29 H29C 0.9600
C31 C36 1.42(7)
C31 C32 1.59(2)
C32 C35 1.48(4)
C32 C33 1.49(3)
C32 C34 1.56(3)
C32 H37C 1.3758
C33 C36 1.60(8)
C33 H33A 0.9600
C33 H33B 0.9599
C33 H33C 0.9601
C34 C37 1.72(10)
C34 H34A 0.9600
C34 H34B 0.9600
C34 H34C 0.9600
C34 H37C 0.7961
C35 C39 1.38(5)
C35 H35A 0.9600
C35 H35B 0.9600
C35 H37A 1.3815
C35 H37B 1.5703
C36 C37 1.53(9)
C36 C39 2.02(6)
C37 H35A 1.3311
C37 H35B 1.0059
C37 H37A 0.9600
C37 H37B 0.9598
C37 H37C 0.9601
C39 H39A 0.9601
C39 H39B 0.9600
C39 H39C 0.9600
C41 C42 1.525(11)
C42 C45 1.33(8)
C42 C46 1.383(19)
C42 C48 1.41(2)
C42 C44 1.58(5)
C42 C43 1.75(7)
C42 C47 2.03(3)
C43 H43A 0.9600
C43 H43B 0.9600
C43 H43C 0.9600
C43 H46C 1.1836
C44 C49 1.89(6)
C44 H44A 0.9600
C44 H44B 0.9599
C44 H44C 0.9600
C44 H46A 0.7304
C44 H49B 1.4020
C45 H45A 0.9600
C45 H45B 0.9601
C45 H45C 0.9599
C45 H47A 1.7205
C45 H48A 1.1155
C45 H48B 1.1737
C46 H43A 1.2671
C46 H44C 1.1639
C46 H46A 0.9600
C46 H46B 0.9600
C46 H46C 0.9599
C47 H43B 1.3828
C47 H43C 1.4478
C47 H45B 1.6547
C47 H45C 1.6027
C47 H47A 0.9599
C47 H47B 0.9601
C47 H47C 0.9600
C48 H45A 0.4253
C48 H48A 0.9600
C48 H48B 0.9599
C49 H44A 1.3762
C49 H49A 0.9600
C49 H49B 0.9599
C49 H49C 0.9600
C51 C52 1.538(12)
C52 C53 1.506(16)
C52 C55 1.511(16)
C52 C54 1.509(14)
C53 H53A 0.9600
C53 H53B 0.9599
C53 H53C 0.9599
C54 H54A 0.9600
C54 H54B 0.9599
C54 H54C 0.9600
C55 C59 1.45(2)
C55 H55A 0.9600
C55 H55B 0.9599
C59 H59A 0.9600
C59 H59B 0.9601
C59 H59C 0.9600
C61 C62 1.545(13)
C62 C65 1.35(3)
C62 C63 1.52(2)
C62 C64 1.544(18)
C63 H63A 0.9600
C63 H63B 0.9601
C63 H63C 0.9600
C64 H64A 0.9600
C64 H64B 0.9600
C64 H64C 0.9600
C65 C69 1.15(4)
C65 H65A 0.9600
C65 H65B 0.9600
C65 H69B 1.4829
C69 H65B 1.4749
C69 H69A 0.9600
C69 H69B 0.9599
C69 H69C 0.9601
C71 C72 1.535(12)
C72 C74 1.400(17)
C72 C73 1.471(18)
C72 C75 1.58(2)
C73 H73A 0.9600
C73 H73B 0.9599
C73 H73C 0.9600
C74 H74A 0.9600
C74 H74B 0.9599
C74 H74C 0.9599
C75 C79 1.80(3)
C75 H75A 0.9600
C75 H75B 0.9599
C79 H79A 0.9599
C79 H79B 0.9601
C79 H79C 0.9600
C81 C82 1.573(15)
C82 C84 1.47(3)
C82 C83 1.52(3)
C82 C85 1.80(2)
C83 H83A 0.9598
C83 H83B 0.9599
C83 H83C 0.9600
C84 H84A 0.9601
C84 H84B 0.9601
C84 H84C 0.9600
C85 C89 1.71(3)
C85 H85A 0.9600
C85 H85B 0.9599
C89 H89A 0.9600
C89 H89B 0.9600
C89 H89C 0.9599
C91 C92 1.533(11)
C92 C95 1.42(2)
C92 C97 1.47(4)
C92 C96 1.49(3)
C92 C98 1.50(4)
C92 C93 1.51(2)
C92 C94 1.66(2)
C93 H93A 0.9599
C93 H93B 0.9600
C93 H93C 0.9599
C93 H97A 0.8712
C93 H97C 1.4263
C93 H98A 1.5289
C93 H98B 1.4710
C94 H94A 0.9601
C94 H94B 0.9600
C94 H94C 0.9600
C94 H96B 1.3912
C94 H96C 1.3774
C95 C99 1.64(3)
C95 H95A 0.9601
C95 H95B 0.9601
C95 H95C 0.9599
C95 H96A 0.9272
C95 H99B 1.2816
C96 H94A 1.5790
C96 H94C 1.2251
C96 H95B 1.4286
C96 H95C 1.3155
C96 H96A 0.9600
C96 H96B 0.9600
C96 H96C 0.9601
C97 H93B 0.7901
C97 H93C 1.5073
C97 H97A 0.9600
C97 H97B 0.9600
C97 H97C 0.9601
C98 C99 1.50(5)
C98 H93A 1.2394
C98 H95A 1.4405
C98 H98A 0.9600
C98 H98B 0.9599
C99 H95A 0.6896
C99 H99A 0.9599
C99 H99B 0.9599
C99 H99C 0.9600
C101 C102 1.534(12)
C102 C104 1.385(19)
C102 C105 1.438(18)
C102 C103 1.531(18)
C103 H10A 0.9600
C103 H10B 0.9601
C103 H10C 0.9600
C104 H10D 0.9600
C104 H10E 0.9600
C104 H10F 0.9599
C105 C109 1.48(4)
C105 H10G 0.9600
C105 H10H 0.9600
C109 H10I 0.9599
C109 H10J 0.9600
C109 H10K 0.9601
C111 C112 1.519(12)
C112 C113 1.502(12)
C112 C114 1.521(17)
C112 C115 1.547(16)
C113 H11C 0.9600
C113 H11D 0.9599
C113 H11E 0.9600
C114 H11F 0.9599
C114 H11G 0.9600
C114 H11H 0.9600
C115 C119 1.450(19)
C115 H11A 0.9601
C115 H11B 0.9600
C119 H11I 0.9600
C119 H11J 0.9600
C119 H11K 0.9601
C121 C122 1.527(12)
C122 C128 1.30(3)
C122 C123 1.38(2)
C122 C125 1.57(2)
C122 C126 1.59(4)
C122 C124 1.68(3)
C122 C127 1.89(5)
C123 H12A 0.9601
C123 H12B 0.9600
C123 H12C 0.9600
C123 H12J 1.0380
C123 H12K 1.2717
C123 H12L 1.5493
C124 H12D 0.9599
C124 H12E 0.9601
C124 H12F 0.9600
C124 H12P 0.7818
C125 C129 1.55(3)
C125 H12G 0.9600
C125 H12H 0.9599
C125 H12O 1.0035
C126 C129 2.16(7)
C126 H12A 0.5215
C126 H12C 1.5146
C126 H12I 0.9599
C126 H12J 0.9600
C126 H12K 0.9600
C127 H12B 1.5534
C127 H12C 1.5422
C127 H12E 1.5578
C127 H12L 0.9600
C127 H12M 0.9600
C127 H12N 0.9600
C128 H12D 1.2472
C128 H12G 1.5542
C128 H12O 0.9599
C128 H12P 0.9601
C128 H12Q 0.9600
C129 H12I 1.4682
C129 H12R 0.9601
C129 H12S 0.9600
C129 H12T 0.9599
C131 C132 1.533(13)
C132 C135 1.39(2)
C132 C133 1.463(18)
C132 C134 1.58(2)
C133 H13C 0.9601
C133 H13D 0.9601
C133 H13E 0.9601
C134 H13F 0.9600
C134 H13G 0.9601
C134 H13H 0.9600
C135 C139 1.96(3)
C135 H13A 0.9601
C135 H13B 0.9600
C139 H13I 0.9600
C139 H13J 0.9599
C139 H13K 0.9600
C141 C142 1.516(13)
C142 C144 1.48(2)
C142 C143 1.481(15)
C142 C145 1.61(2)
C143 H14C 0.9601
C143 H14D 0.9600
C143 H14E 0.9600
C144 H14F 0.9601
C144 H14G 0.9600
C144 H14H 0.9599
C145 C149 1.55(3)
C145 H14A 0.9599
C145 H14B 0.9600
C149 H14I 0.9599
C149 H14J 0.9600
C149 H14K 0.9599
C151 C152 1.524(12)
C152 C153 1.484(16)
C152 C155 1.487(19)
C152 C154 1.503(16)
C153 H15F 0.9600
C153 H15G 0.9600
C153 H15H 0.9601
C154 H15I 0.9600
C154 H15J 0.9600
C154 H15K 0.9600
C155 C159 1.20(2)
C155 H15D 0.9601
C155 H15E 0.9601
C159 H15L 0.9601
C159 H15M 0.9600
C159 H15N 0.9600
C161 C165 1.50(3)
C161 C167 1.597(19)
C161 H16B 1.5049
C162 C163 0.70(4)
C162 C167 1.17(4)
C162 C165 1.56(5)
C162 H16C 0.6761
C162 H16D 1.2441
C162 H16A 1.4735
C163 C167 1.52(2)
C163 C165 2.11(4)
C163 H16C 0.9600
C163 H16D 0.9599
C163 H16E 0.9600
C164 C168 2.22(5)
C164 H16F 0.9600
C164 H16G 0.9601
C164 H16H 0.9600
C164 H16N 1.3101
C165 C166 1.24(3)
C165 H16A 0.9601
C165 H16B 0.9600
C165 H16J 1.6070
C165 H16K 1.2129
C166 C168 1.85(3)
C166 C167 1.94(4)
C166 H16A 1.2670
C166 H16I 0.9601
C166 H16J 0.9601
C166 H16K 0.9600
C167 C168 1.49(3)
C167 H16A 1.0799
C167 H16B 1.4253
C167 H16N 1.4375
C168 H16A 1.1674
C168 H16B 1.1756
C168 H16L 0.9600
C168 H16M 0.9600
C168 H16N 0.9599
C171 C172 1.58(2)
C171 C176 1.59(5)
C172 C175 1.43(3)
C172 C173 1.53(3)
C172 C174 1.76(3)
C172 H17K 1.4627
C173 C176 1.58(6)
C173 H17A 0.9600
C173 H17B 0.9600
C173 H17C 0.9600
C174 C177 1.31(4)
C174 H17D 0.9601
C174 H17E 0.9600
C174 H17F 0.9600
C174 H17K 0.4258
C175 C178 1.58(5)
C175 H17G 0.9599
C175 H17H 0.9600
C175 H17I 0.9600
C175 H17J 1.4194
C175 H17L 1.4568
C176 C178 1.36(7)
C176 C177 1.67(6)
C176 H17G 1.3567
C177 H17D 1.5626
C177 H17H 1.3995
C177 H17I 1.5482
C177 H17J 0.9599
C177 H17K 0.9600
C177 H17L 0.9599
C178 H17G 0.7332
